data_4130409
loop_
_publ_author_name
'Hisaki, Ichiro'
'Nakagawa, Shoichi'
'Ikenaka, Nobuaki'
'Imamura, Yutaka'
'Katouda, Michio'
'Tashiro, Motomichi'
'Tsuchida, Hiromu'
'Ogoshi, Tomoki'
'Sato, Hiroyasu'
'Tohnai, Norimitsu'
'Miyata, Mikiji'

_publ_section_title
;
 A Series of Layered Assemblies of Hydrogen-Bonded, Hexagonal Networks of
 C3-Symmetric \p-Conjugated Molecules: A Potential Motif of Porous Organic
 Materials.
;
_journal_issue 20
_journal_name_full 'Journal of the American Chemical Society'
_journal_page_first 6617
_journal_page_last 6628
_journal_paper_doi 10.1021/jacs.6b02968
_journal_volume 138
_journal_year 2016
_chemical_formula_moiety 'C66 H36 O12, C6 H3 C13, 3(C3 H7 N O)'
_chemical_formula_sum 'C81 H60 Cl3 N3 O15'
_chemical_formula_weight 1421.67
_space_group_crystal_system triclinic
_space_group_IT_number 2
_space_group_name_Hall '-P 1'
_space_group_name_H-M_alt 'P -1'
_atom_sites_solution_hydrogens geom
_atom_sites_solution_primary direct
_atom_sites_solution_secondary difmap
_cell_angle_alpha 89.5390(8)
_cell_angle_beta 88.1750(8)
_cell_angle_gamma 82.5660(8)
_cell_formula_units_Z 2
_cell_length_a 14.2413(3)
_cell_length_b 16.8612(3)
_cell_length_c 20.8726(4)
_cell_measurement_reflns_used 26490
_cell_measurement_temperature 113
_cell_measurement_theta_max 68.17
_cell_measurement_theta_min 3.13
_cell_volume 4967.35(17)
_computing_cell_refinement 'RAPID AUTO'
_computing_data_collection 'RAPID AUTO (Rigaku, ????)'
_computing_data_reduction 'RAPID AUTO'
_computing_molecular_graphics 'CrystalStructure 4.1'
_computing_publication_material 'CrystalStructure 4.1 (Rigaku, 2014)'
_computing_structure_refinement 'SHELXL2013 (Sheldrick, 2008)'
_computing_structure_solution 'SHELXD2013 (Sheldrick, 2008)'
_diffrn_ambient_temperature 113
_diffrn_detector_area_resol_mean 10.000
_diffrn_measured_fraction_theta_full 0.971
_diffrn_measured_fraction_theta_max 0.967
_diffrn_measurement_device_type 'Rigaku R-AXIS RAPID'
_diffrn_measurement_method \w
_diffrn_radiation_type 'Cu K\a'
_diffrn_radiation_wavelength 1.54187
_diffrn_reflns_av_R_equivalents 0.0937
_diffrn_reflns_Laue_measured_fraction_full 0.971
_diffrn_reflns_Laue_measured_fraction_max 0.967
_diffrn_reflns_limit_h_max 17
_diffrn_reflns_limit_h_min -17
_diffrn_reflns_limit_k_max 20
_diffrn_reflns_limit_k_min -20
_diffrn_reflns_limit_l_max 25
_diffrn_reflns_limit_l_min -25
_diffrn_reflns_number 54183
_diffrn_reflns_point_group_measured_fraction_full 0.971
_diffrn_reflns_point_group_measured_fraction_max 0.967
_diffrn_reflns_theta_full 67.687
_diffrn_reflns_theta_max 68.237
_diffrn_reflns_theta_min 3.131
_diffrn_standards_number 0
_exptl_absorpt_coefficient_mu 1.363
_exptl_absorpt_correction_T_max 0.873
_exptl_absorpt_correction_T_min 0.540
_exptl_absorpt_correction_type multi-scan
_exptl_absorpt_process_details 'ABSCOR (Rigaku, 1995)'
_exptl_crystal_colour yellow
_exptl_crystal_density_diffrn 0.951
_exptl_crystal_density_method 'not measured'
_exptl_crystal_description block
_exptl_crystal_F_000 2424.00
_exptl_crystal_size_max 0.250
_exptl_crystal_size_mid 0.100
_exptl_crystal_size_min 0.100
_refine_diff_density_max 0.30
_refine_diff_density_min -0.38
_refine_ls_extinction_method none
_refine_ls_goodness_of_fit_ref 1.113
_refine_ls_hydrogen_treatment constr
_refine_ls_number_parameters 928
_refine_ls_number_reflns 17581
_refine_ls_number_restraints 103
_refine_ls_R_factor_all 0.2245
_refine_ls_R_factor_gt 0.1230
_refine_ls_shift/su_max 0.000
_refine_ls_structure_factor_coef Fsqd
_refine_ls_weighting_details 'w = 1/[\s^2^(Fo^2^)+(0.2000P)^2^+0.0000P] where P=(Fo^2^+2Fc^2^)/3'
_refine_ls_weighting_scheme calc
_refine_ls_wR_factor_gt 0.3723
_refine_ls_wR_factor_ref 0.4397
_reflns_number_gt 6157
_reflns_number_total 17581
_reflns_threshold_expression F^2^>2.0\s(F^2^)
_cod_data_source_file ja6b02968_si_005.cif
_cod_data_source_block T12-1D
_cod_original_cell_volume 4967.36(16)
_cod_database_code 4130409
_shelxl_res_file
;
TITL 20141020
CELL  1.54187 14.24130 16.86120 20.87260 89.539 88.175 82.566
ZERR  4 0.00000 0.00000 0.00000 0.000 0.000 0.000
LATT 1
SFAC C H CL N O
UNIT 288 160 4 12 48
L.S. 50
FMAP 2
PLAN -100
WPDB -2
HTAB
LIST 4
TEMP -160.0
ACTA
SIZE 0.250 0.100 0.100
ABIN
DFIX 1.2000 0.0200 C99 O15
DFIX 1.3500 0.0200 C99 N3
DFIX 1.5000 0.0200 N3 C97
DFIX 1.5000 0.0200 N3 C98
SIMU 0.0400 0.0800 O15 C99 N3 C97 C98
SIMU 0.0400 0.0800 O14 C80 N2 C79 C78
SIMU 0.0400 0.0800 C71 C70 C69 C68 C67 C72
DELU 0.0100 0.0100 C71 C72 C67 C68 C69 C70
DANG 2.2679 0.0400 O15 N3
DANG 2.4762 0.0400 C99 C97
DANG 2.4809 0.0400 C99 C98
WGHT    0.200000
FVAR       0.74968   0.65581
O1    5    0.433460    0.084648    1.025800    11.00000    0.26928    0.13876 =
         0.07600   -0.00401   -0.05866    0.10123
AFIX  83
H1O   2    0.456080    0.062531    1.059122    11.00000   -1.20000
AFIX   0
O2    5    0.377268    0.180780    1.093885    11.00000    0.13646    0.12279 =
         0.06285    0.00563   -0.00904    0.03309
O3    5   -0.150145    0.290897    1.055729    11.00000    0.12800    0.10146 =
         0.08494    0.00443    0.04660    0.00075
AFIX  83
H3O   2   -0.185768    0.296160    1.088687    11.00000   -1.20000
AFIX   0
O4    5   -0.167729    0.425351    1.061991    11.00000    0.13125    0.09153 =
         0.11092    0.00926    0.05808    0.02252
O5    5   -0.459228    0.849058    0.583024    11.00000    0.06395    0.07870 =
         0.08403    0.00006    0.01576    0.01862
O6    5   -0.373041    0.948664    0.560349    11.00000    0.07272    0.06307 =
         0.10400   -0.00529    0.02621    0.02311
AFIX  83
H6O   2   -0.420548    0.976950    0.576662    11.00000   -1.20000
AFIX   0
O7    5   -0.142441    0.870276    0.215463    11.00000    0.11132    0.12612 =
         0.09714    0.03323   -0.02643   -0.00477
O8    5    0.011014    0.885685    0.204956    11.00000    0.14005    0.14908 =
         0.08958    0.05034   -0.00136   -0.02046
AFIX  83
H8O   2   -0.006037    0.909205    0.170815    11.00000   -1.20000
AFIX   0
O9    5    0.749486    0.420780    0.172621    11.00000    0.21904    0.12659 =
         0.10192   -0.01271    0.09538   -0.03705
AFIX  83
H9O   2    0.779458    0.414084    0.137356    11.00000   -1.20000
AFIX   0
O10   5    0.747707    0.289905    0.164103    11.00000    0.17031    0.10545 =
         0.09569   -0.02656    0.06882   -0.02457
O11   5    0.965125    0.090944    0.466938    11.00000    0.06436    0.08504 =
         0.13369    0.01750    0.01742    0.01718
O12   5    0.884240    0.013129    0.526137    11.00000    0.06564    0.07333 =
         0.17003    0.02329    0.00798    0.02153
AFIX  83
H12O  2    0.936681   -0.015990    0.523004    11.00000   -1.20000
AFIX   0
O13   5    0.479475    0.052884    0.578537    11.00000    0.06595    0.07239 =
         0.10339    0.00425    0.01792    0.02663
O14   5    0.485332   -0.015175    0.875030    11.00000    0.36998    0.15419 =
         0.09605   -0.03967   -0.10189    0.14070
O15   5    0.058248    0.042937    0.901751    11.00000    0.32748    0.25250 =
         0.15531    0.11765   -0.07067   -0.07288
N1    4    0.324626    0.081565    0.606183    11.00000    0.05370    0.07935 =
         0.08605    0.00020    0.01532    0.01273
N2    4    0.443998   -0.042956    0.772967    11.00000    0.21312    0.11179 =
         0.07584   -0.01339   -0.03779    0.06189
N3    4    0.183664   -0.035486    0.949770    11.00000    0.24422    0.28304 =
         0.23363    0.08814   -0.08845   -0.10743
C1    1    0.359087    0.372227    0.608724    11.00000    0.06496    0.05510 =
         0.05929   -0.00956    0.01193    0.01533
C2    1    0.311946    0.374543    0.657615    11.00000    0.06214    0.06090 =
         0.07299   -0.00600   -0.00311    0.01922
C3    1    0.249854    0.375362    0.713513    11.00000    0.07711    0.08025 =
         0.05641    0.00154    0.00629    0.01418
C4    1    0.281547    0.329681    0.766190    11.00000    0.06674    0.08909 =
         0.05282    0.01370    0.01276    0.02359
AFIX  43
H4    2    0.342048    0.298403    0.764519    11.00000   -1.20000
AFIX   0
C5    1    0.223239    0.330120    0.822104    11.00000    0.07506    0.06468 =
         0.06843   -0.00028    0.00306    0.01533
C6    1    0.131588    0.372956    0.822966    11.00000    0.06886    0.06721 =
         0.06274    0.00484    0.01613    0.02332
C7    1    0.104478    0.419759    0.770951    11.00000    0.05672    0.07129 =
         0.07704    0.00688    0.01316    0.02651
AFIX  43
H7    2    0.044429    0.451729    0.773036    11.00000   -1.20000
AFIX   0
C8    1    0.160746    0.422789    0.715030    11.00000    0.05323    0.07045 =
         0.06607    0.00265    0.00652    0.01912
C9    1    0.130161    0.470949    0.661927    11.00000    0.05953    0.07398 =
         0.06351    0.00201    0.01211    0.01760
C10   1    0.106453    0.507579    0.615064    11.00000    0.06277    0.09462 =
         0.04797    0.01674    0.01430    0.03547
C11   1    0.079704    0.559579    0.560448    11.00000    0.06621    0.08496 =
         0.06009    0.00587    0.00439    0.03661
C12   1   -0.010826    0.606078    0.563258    11.00000    0.06582    0.07938 =
         0.05839   -0.00089    0.00194    0.01969
AFIX  43
H12   2   -0.053200    0.600841    0.598666    11.00000   -1.20000
AFIX   0
C13   1   -0.037472    0.660159    0.513080    11.00000    0.06099    0.07219 =
         0.06012    0.00172    0.00413    0.01971
C14   1    0.024490    0.666556    0.460649    11.00000    0.04929    0.08121 =
         0.06277   -0.00014    0.01205    0.00574
C15   1    0.112251    0.618863    0.460319    11.00000    0.06853    0.07189 =
         0.05972    0.00297    0.00984    0.00452
AFIX  43
H15   2    0.154466    0.621690    0.424447    11.00000   -1.20000
AFIX   0
C16   1    0.139990    0.567743    0.510175    11.00000    0.06394    0.06251 =
         0.06979    0.00990    0.00573    0.01194
C17   1    0.232766    0.519159    0.506999    11.00000    0.05969    0.06423 =
         0.06435   -0.01026    0.01660    0.01048
C18   1    0.308514    0.479371    0.505271    11.00000    0.05987    0.06806 =
         0.04960   -0.00078    0.00078    0.01698
C19   1    0.392821    0.425452    0.500156    11.00000    0.07302    0.06818 =
         0.05658    0.00611    0.00925    0.00985
C20   1    0.451975    0.419571    0.445761    11.00000    0.04307    0.06566 =
         0.06659    0.00505    0.00212    0.02579
AFIX  43
H20   2    0.436592    0.456333    0.411795    11.00000   -1.20000
AFIX   0
C21   1    0.532281    0.363569    0.437488    11.00000    0.06739    0.07065 =
         0.05228   -0.00150    0.01470   -0.00682
C22   1    0.554411    0.308207    0.489860    11.00000    0.04729    0.06027 =
         0.06709    0.00349   -0.00218    0.01499
C23   1    0.497734    0.315101    0.544215    11.00000    0.05759    0.07396 =
         0.04966    0.00289    0.01244    0.01414
AFIX  43
H23   2    0.515467    0.281025    0.579458    11.00000   -1.20000
AFIX   0
C24   1    0.415919    0.368998    0.550747    11.00000    0.05550    0.07444 =
         0.06177    0.00526    0.01244    0.01082
C25   1    0.263703    0.282445    0.879487    11.00000    0.08133    0.09430 =
         0.05027    0.00314    0.00517    0.00996
C26   1    0.261125    0.319890    0.937804    11.00000    0.09267    0.08431 =
         0.06239    0.00784    0.00878    0.02046
AFIX  43
H26   2    0.232420    0.373637    0.942876    11.00000   -1.20000
AFIX   0
C27   1    0.301936    0.276626    0.989398    11.00000    0.10134    0.09461 =
         0.05602   -0.01287   -0.00002    0.02722
AFIX  43
H27   2    0.301429    0.302261    1.029795    11.00000   -1.20000
AFIX   0
C28   1    0.342793    0.198515    0.984154    11.00000    0.10859    0.08815 =
         0.05464    0.00304   -0.01171    0.03130
C29   1    0.347290    0.163948    0.924180    11.00000    0.12825    0.09706 =
         0.07464    0.00229    0.00183    0.03292
AFIX  43
H29   2    0.378310    0.110940    0.918888    11.00000   -1.20000
AFIX   0
C30   1    0.307092    0.205205    0.870620    11.00000    0.10643    0.07993 =
         0.06396   -0.00097    0.00271    0.05109
AFIX  43
H30   2    0.309812    0.180572    0.829713    11.00000   -1.20000
AFIX   0
C31   1    0.386111    0.155459    1.040592    11.00000    0.15071    0.09782 =
         0.07561   -0.00103   -0.01204    0.05705
C32   1    0.063509    0.366910    0.877937    11.00000    0.07377    0.08499 =
         0.05726    0.01267    0.00113    0.00982
C33   1    0.012687    0.437181    0.903113    11.00000    0.08128    0.08227 =
         0.07434    0.00267    0.01131    0.01729
AFIX  43
H33   2    0.022172    0.487588    0.885153    11.00000   -1.20000
AFIX   0
C34   1   -0.051479    0.433281    0.954236    11.00000    0.08230    0.09325 =
         0.07432    0.01186    0.03909    0.02400
AFIX  43
H34   2   -0.084391    0.481016    0.972092    11.00000   -1.20000
AFIX   0
C35   1   -0.067307    0.359673    0.979066    11.00000    0.08776    0.08265 =
         0.05512    0.00757    0.02253    0.00517
C36   1   -0.019843    0.292495    0.952296    11.00000    0.08657    0.09397 =
         0.08228    0.01576    0.02031    0.01490
AFIX  43
H36   2   -0.032772    0.241939    0.968168    11.00000   -1.20000
AFIX   0
C37   1    0.045804    0.294754    0.903412    11.00000    0.06712    0.07365 =
         0.07361    0.00862    0.01656    0.02353
AFIX  43
H37   2    0.079251    0.246397    0.887009    11.00000   -1.20000
AFIX   0
C38   1   -0.132374    0.362071    1.035460    11.00000    0.11431    0.10167 =
         0.07969    0.02240    0.04099    0.00880
C39   1   -0.128012    0.714839    0.524342    11.00000    0.04859    0.07290 =
         0.06389   -0.01205    0.00377    0.00580
C40   1   -0.130117    0.797983    0.518872    11.00000    0.05677    0.08717 =
         0.07610    0.00218    0.00659   -0.00934
AFIX  43
H40   2   -0.074141    0.820009    0.506454    11.00000   -1.20000
AFIX   0
C41   1   -0.213865    0.848332    0.531564    11.00000    0.05789    0.06207 =
         0.08340   -0.00387    0.00498    0.01379
AFIX  43
H41   2   -0.215204    0.904429    0.525937    11.00000   -1.20000
AFIX   0
C42   1   -0.295030    0.817863    0.552222    11.00000    0.05736    0.06885 =
         0.05758   -0.00633    0.00111   -0.00185
C43   1   -0.293385    0.735268    0.558047    11.00000    0.05727    0.08313 =
         0.08076    0.00575    0.00912   -0.00657
AFIX  43
H43   2   -0.349101    0.713524    0.571519    11.00000   -1.20000
AFIX   0
C44   1   -0.210723    0.684972    0.544230    11.00000    0.07634    0.05111 =
         0.07509   -0.00286    0.01254    0.01785
AFIX  43
H44   2   -0.210452    0.628799    0.548420    11.00000   -1.20000
AFIX   0
C45   1   -0.383673    0.873553    0.566477    11.00000    0.06081    0.07306 =
         0.06250   -0.01322    0.00286    0.01545
C46   1    0.000142    0.720311    0.403313    11.00000    0.07610    0.07573 =
         0.05915    0.01265    0.01498    0.01266
C47   1    0.069194    0.766110    0.379144    11.00000    0.08431    0.09301 =
         0.07490    0.01491    0.01576    0.02015
AFIX  43
H47   2    0.127587    0.765957    0.399946    11.00000   -1.20000
AFIX   0
C48   1    0.050158    0.811608    0.324160    11.00000    0.11429    0.07013 =
         0.07611    0.02142    0.03071    0.00200
AFIX  43
H48   2    0.095345    0.843766    0.307468    11.00000   -1.20000
AFIX   0
C49   1   -0.036699    0.810141    0.292862    11.00000    0.07638    0.10163 =
         0.06224    0.00872   -0.01407    0.01664
C50   1   -0.102070    0.764134    0.318107    11.00000    0.06656    0.08820 =
         0.05928    0.00084    0.00045    0.01075
AFIX  43
H50   2   -0.160410    0.763195    0.297465    11.00000   -1.20000
AFIX   0
C51   1   -0.083979    0.719453    0.372902    11.00000    0.06741    0.08310 =
         0.05937    0.00498   -0.00208    0.00800
AFIX  43
H51   2   -0.129742    0.687947    0.389742    11.00000   -1.20000
AFIX   0
C52   1   -0.061136    0.860849    0.233697    11.00000    0.16195    0.06577 =
         0.06862    0.00491    0.01953    0.00305
C53   1    0.581364    0.357562    0.375687    11.00000    0.06558    0.06794 =
         0.05221   -0.00389    0.01490    0.00398
C54   1    0.610380    0.428946    0.349528    11.00000    0.09419    0.08867 =
         0.06747   -0.00793    0.02525    0.01442
AFIX  43
H54   2    0.597609    0.477831    0.372405    11.00000   -1.20000
AFIX   0
C55   1    0.658176    0.426428    0.289444    11.00000    0.13385    0.08468 =
         0.06926   -0.00160    0.02555   -0.01500
AFIX  43
H55   2    0.676798    0.474129    0.271433    11.00000   -1.20000
AFIX   0
C56   1    0.678347    0.355390    0.256323    11.00000    0.10302    0.07713 =
         0.08022   -0.00186    0.02930   -0.00662
C57   1    0.648553    0.286788    0.283006    11.00000    0.10422    0.07151 =
         0.06672   -0.00855    0.03079    0.00686
AFIX  43
H57   2    0.661128    0.238148    0.259784    11.00000   -1.20000
AFIX   0
C58   1    0.601473    0.286261    0.341797    11.00000    0.07198    0.06499 =
         0.07611    0.00011    0.00897    0.00311
AFIX  43
H58   2    0.583067    0.238007    0.358886    11.00000   -1.20000
AFIX   0
C59   1    0.727510    0.353446    0.193135    11.00000    0.13318    0.09178 =
         0.10367   -0.00024    0.05576   -0.01555
C60   1    0.641988    0.246666    0.486828    11.00000    0.04561    0.07914 =
         0.06657   -0.00429    0.01055    0.00000
C61   1    0.726726    0.267801    0.464503    11.00000    0.06127    0.07302 =
         0.07762    0.01282    0.00920    0.02362
AFIX  43
H61   2    0.729898    0.319797    0.447386    11.00000   -1.20000
AFIX   0
C62   1    0.809774    0.211652    0.467064    11.00000    0.05297    0.07974 =
         0.08667    0.00086    0.01776   -0.00384
AFIX  43
H62   2    0.868588    0.225562    0.450857    11.00000   -1.20000
AFIX   0
C63   1    0.804893    0.135698    0.493521    11.00000    0.04675    0.06666 =
         0.09303    0.00227    0.02028    0.00683
C64   1    0.717990    0.115906    0.513855    11.00000    0.06523    0.07162 =
         0.08379   -0.00073    0.00402    0.01115
AFIX  43
H64   2    0.714023    0.063346    0.529510    11.00000   -1.20000
AFIX   0
C65   1    0.634225    0.171223    0.512246    11.00000    0.05107    0.08187 =
         0.07050    0.00888   -0.00223    0.00190
AFIX  43
H65   2    0.575126    0.157319    0.527907    11.00000   -1.20000
AFIX   0
C66   1    0.888304    0.074990    0.495481    11.00000    0.05232    0.07220 =
         0.12599   -0.00124    0.00570    0.01134
C67   1   -0.197662    0.770309    0.746545    11.00000    0.15984    0.14281 =
         0.08108    0.00335   -0.00849    0.03590
CL1   3   -0.297710    0.829514    0.724063    11.00000    0.18010    0.22988 =
         0.10265    0.02777   -0.03165    0.03318
C68   1   -0.118256    0.761837    0.702555    11.00000    0.20634    0.12158 =
         0.08016   -0.00134    0.03265    0.01768
AFIX  43
H68   2   -0.120148    0.786909    0.661611    11.00000   -1.20000
AFIX   0
C69   1   -0.039440    0.715278    0.723305    11.00000    0.15604    0.10854 =
         0.12650   -0.01423    0.05641   -0.01133
PART 2 -21.0
AFIX  43
H69   2    0.013333    0.704764    0.694241   -21.00000   -1.20000
AFIX   0
PART 1 21.0
CL2   3    0.077213    0.705639    0.683645    21.00000    0.13002    0.12317 =
         0.10724   -0.01582    0.02964    0.00297
PART 0
C70   1   -0.031735    0.682037    0.784984    11.00000    0.09531    0.09877 =
         0.14808   -0.01458    0.02005    0.01898
PART 1 21.0
AFIX  43
H70   2    0.026424    0.654032    0.798686    21.00000   -1.20000
AFIX   0
PART 2 -21.0
CL4   3    0.060506    0.631325    0.789229   -21.00000    0.10137
PART 0
C71   1   -0.112094    0.691317    0.825678    11.00000    0.09381    0.09311 =
         0.10331    0.00258    0.00391    0.02363
CL3   3   -0.102423    0.652656    0.901296    11.00000    0.10966    0.12789 =
         0.09823    0.00114    0.00030    0.03071
C72   1   -0.193062    0.738089    0.808085    11.00000    0.09800    0.12099 =
         0.07167   -0.00203    0.00709    0.02038
AFIX  43
H72   2   -0.245415    0.748406    0.837516    11.00000   -1.20000
AFIX   0
C73   1    0.333497    0.166579    0.619187    11.00000    0.08825    0.08104 =
         0.09732   -0.00298    0.00311    0.03765
AFIX 137
H73A  2    0.276656    0.200415    0.605083    11.00000   -1.20000
H73B  2    0.389307    0.181686    0.595809    11.00000   -1.20000
H73C  2    0.340390    0.173810    0.665263    11.00000   -1.20000
AFIX   0
C74   1    0.234523    0.056443    0.620006    11.00000    0.07682    0.08991 =
         0.08486    0.00952   -0.00490    0.00427
AFIX 137
H74A  2    0.185630    0.091444    0.597669    11.00000   -1.20000
H74B  2    0.220916    0.059349    0.666310    11.00000   -1.20000
H74C  2    0.234960    0.001234    0.605561    11.00000   -1.20000
AFIX   0
C75   1    0.397767    0.033667    0.586547    11.00000    0.07913    0.08357 =
         0.07050    0.00522    0.01688    0.01047
AFIX  43
H75   2    0.389059   -0.019985    0.577519    11.00000   -1.20000
AFIX   0
C78   1    0.453102   -0.092489    0.719427    11.00000    0.21130    0.10072 =
         0.08910   -0.01708   -0.02972    0.05193
AFIX 137
H78A  2    0.390466   -0.095048    0.702022    11.00000   -1.20000
H78B  2    0.481302   -0.146309    0.731835    11.00000   -1.20000
H78C  2    0.493943   -0.070953    0.686762    11.00000   -1.20000
AFIX   0
C79   1    0.382124    0.033148    0.767068    11.00000    0.50218    0.19687 =
         0.12985   -0.07155   -0.14324    0.24682
AFIX 137
H79A  2    0.405465    0.073574    0.793691    11.00000   -1.20000
H79B  2    0.317528    0.026018    0.781372    11.00000   -1.20000
H79C  2    0.382025    0.050716    0.722198    11.00000   -1.20000
AFIX   0
C80   1    0.487924   -0.061169    0.828865    11.00000    0.22608    0.12744 =
         0.08575    0.00348   -0.03347    0.03402
AFIX  43
H80   2    0.523090   -0.112728    0.832895    11.00000   -1.20000
AFIX   0
C97   1    0.289015   -0.055298    0.955060    11.00000    0.17258    0.35688 =
         0.51132    0.16510   -0.06876   -0.02493
AFIX  33
H97A  2    0.302804   -0.094103    0.989792    11.00000   -1.20000
H97B  2    0.316331   -0.078230    0.914572    11.00000   -1.20000
H97C  2    0.316662   -0.006492    0.964268    11.00000   -1.20000
AFIX   0
C98   1    0.124428   -0.066322    1.004156    11.00000    0.42737    0.30698 =
         0.27346    0.10292   -0.02136   -0.21498
AFIX  33
H98A  2    0.165083   -0.103667    1.030753    11.00000   -1.20000
H98B  2    0.095312   -0.021259    1.030417    11.00000   -1.20000
H98C  2    0.074726   -0.093907    0.986339    11.00000   -1.20000
AFIX   0
C99   1    0.146980    0.018109    0.904031    11.00000    0.20971    0.29175 =
         0.26917    0.02895   -0.15084   -0.01075
AFIX  43
H99   2    0.188968    0.037349    0.873075    11.00000   -1.20000
AFIX   0
HKLF 4
 
REM  20141020
REM R1 =  0.1230 for    6157 Fo > 4sig(Fo)  and  0.2245 for all   17581 data
REM    928 parameters refined using    103 restraints
 
END  
     
WGHT      0.2000      0.0000 

REM Instructions for potential hydrogen bonds
EQIV $1 -x+1, -y, -z+2
HTAB O1 O14_$1
EQIV $2 x-1, y, z+1
HTAB O3 O10_$2
EQIV $3 x-1, y+1, z
HTAB O6 O13_$3
EQIV $4 -x, -y+1, -z+1
HTAB O8 O15_$4
EQIV $5 x+1, y, z-1
HTAB O9 O4_$5
EQIV $6 -x+2, -y, -z+1
HTAB O12 O11_$6
EQIV $7 -x, -y+1, -z+2
HTAB C72 O2_$7
EQIV $8 x+1, y-1, z
HTAB C78 O5_$8
HTAB C79 N1
HTAB C80 O2_$1
EQIV $9 -x, -y, -z+2
HTAB C98 O15_$9
HTAB C99 O7_$4

REM Highest difference peak  0.297,  deepest hole -0.382,  1-sigma level  0.070
Q1    1   0.1397  0.1060  0.9057  11.00000  0.05    0.30
Q2    1   0.5623  0.5728  0.1017  11.00000  0.05    0.28
Q3    1  -0.0138  0.9084  0.0053  11.00000  0.05    0.28
Q4    1   0.0262  0.6036  0.7784  11.00000  0.05    0.28
Q5    1   0.0476  0.9053  0.0793  11.00000  0.05    0.27
Q6    1   0.6585  0.1498  0.0387  11.00000  0.05    0.27
Q7    1   0.6322  0.3084  0.3588  11.00000  0.05    0.25
Q8    1   0.7189  0.1485  0.0924  11.00000  0.05    0.25
Q9    1  -0.6146  0.9420  0.5924  11.00000  0.05    0.24
Q10   1  -0.5017  0.7770  0.6325  11.00000  0.05    0.24
Q11   1  -0.6012  0.8635  0.6124  11.00000  0.05    0.24
Q12   1  -0.1033  0.5403  0.5221  11.00000  0.05    0.24
Q13   1   0.0509  0.8890  0.0310  11.00000  0.05    0.23
Q14   1   0.9249  0.2140  0.3732  11.00000  0.05    0.23
Q15   1  -0.7044  0.9730  0.5801  11.00000  0.05    0.22
Q16   1   0.5394  0.2072  0.5830  11.00000  0.05    0.22
Q17   1   0.2780  0.6797  0.0686  11.00000  0.05    0.22
Q18   1   1.0801  0.1183  0.5889  11.00000  0.05    0.22
Q19   1   0.9910  0.1871  0.4924  11.00000  0.05    0.22
Q20   1  -0.0989  0.8839  0.5787  11.00000  0.05    0.21
Q21   1   0.9782  0.0896  0.5517  11.00000  0.05    0.21
Q22   1   0.3565  0.4740  0.4425  11.00000  0.05    0.21
Q23   1   0.1969  0.4659  0.6099  11.00000  0.05    0.21
Q24   1  -0.0796  0.6011  0.4408  11.00000  0.05    0.21
Q25   1   0.4769  0.3636  0.4930  11.00000  0.05    0.21
Q26   1   0.4353  0.0744  0.7038  11.00000  0.05    0.20
Q27   1   0.0439  0.8345  0.4503  11.00000  0.05    0.20
Q28   1   0.8956  0.1978  0.3970  11.00000  0.05    0.20
Q29   1   0.3787  0.1635  1.2244  11.00000  0.05    0.20
Q30   1   0.4798  0.0411  0.7182  11.00000  0.05    0.20
Q31   1   0.7143  0.1662  0.4219  11.00000  0.05    0.20
Q32   1   0.5415  0.2917  0.0464  11.00000  0.05    0.20
Q33   1   0.2980  0.4611  0.6258  11.00000  0.05    0.20
Q34   1   0.8342  0.2240  0.3866  11.00000  0.05    0.20
Q35   1   0.2669  0.2845  1.1665  11.00000  0.05    0.20
Q36   1  -0.3574  0.8013  0.6121  11.00000  0.05    0.20
Q37   1   0.6955  0.2178  0.2295  11.00000  0.05    0.19
Q38   1   1.0216  0.0770  0.4165  11.00000  0.05    0.19
Q39   1   0.2416  0.4249  0.6602  11.00000  0.05    0.19
Q40   1   0.2904  0.3848  0.5183  11.00000  0.05    0.19
Q41   1   0.2931  0.5727  0.5711  11.00000  0.05    0.19
Q42   1   0.5672  0.5333  0.2103  11.00000  0.05    0.19
Q43   1   0.0356  0.8760  0.1387  11.00000  0.05    0.19
Q44   1   0.4572 -0.1520  0.8153  11.00000  0.05    0.19
Q45   1   0.2287  0.0319  0.8500  11.00000  0.05    0.19
Q46   1   0.2216  0.5135  0.1913  11.00000  0.05    0.19
Q47   1   0.1931  0.2674  0.7182  11.00000  0.05    0.19
Q48   1   0.0063  0.7013  0.4165  11.00000  0.05    0.19
Q49   1   0.6413  0.4284  0.3497  11.00000  0.05    0.19
Q50   1  -0.1349  0.7592  0.1868  11.00000  0.05    0.19
Q51   1  -0.0587  0.7908  0.2245  11.00000  0.05    0.19
Q52   1  -0.3394  0.8127  0.5209  11.00000  0.05    0.19
Q53   1   0.3912  0.1055  1.1974  11.00000  0.05    0.19
Q54   1  -0.5719  0.8781  0.5612  11.00000  0.05    0.19
Q55   1  -0.2203  0.9470  0.5439  11.00000  0.05    0.19
Q56   1   0.0531  0.2191  0.8274  11.00000  0.05    0.19
Q57   1   0.3310  0.2061  1.1524  11.00000  0.05    0.19
Q58   1   0.2944  0.2573  0.7204  11.00000  0.05    0.19
Q59   1   0.2963  0.1598  0.6824  11.00000  0.05    0.19
Q60   1   0.1627  0.0283  0.5542  11.00000  0.05    0.19
Q61   1   0.6931  0.2125  0.3972  11.00000  0.05    0.19
Q62   1  -0.3478  0.7308  0.6083  11.00000  0.05    0.19
Q63   1   0.3869  0.1731  0.5356  11.00000  0.05    0.18
Q64   1   1.0242  0.0436  0.4404  11.00000  0.05    0.18
Q65   1   0.7358  0.2084  0.1052  11.00000  0.05    0.18
Q66   1   0.6640  0.2650  0.5069  11.00000  0.05    0.18
Q67   1  -0.2556  0.9072  0.4763  11.00000  0.05    0.18
Q68   1   0.4653  0.0560  0.9585  11.00000  0.05    0.18
Q69   1   0.2405  0.1091  0.9562  11.00000  0.05    0.18
Q70   1   0.4266  0.2858  0.5059  11.00000  0.05    0.18
Q71   1   0.3087  0.0354  0.8282  11.00000  0.05    0.18
Q72   1  -0.2547  0.6812  0.6126  11.00000  0.05    0.18
Q73   1  -0.0801  0.7856  0.4529  11.00000  0.05    0.18
Q74   1   0.3306  0.1685  0.7270  11.00000  0.05    0.18
Q75   1   0.3608  0.1334  0.9136  11.00000  0.05    0.18
Q76   1   0.1356  0.5130  0.4410  11.00000  0.05    0.18
Q77   1   0.1880  0.6258  0.3978  11.00000  0.05    0.18
Q78   1  -0.1972  0.9113  0.2772  11.00000  0.05    0.18
Q79   1   0.2634 -0.0634  0.9433  11.00000  0.05    0.18
Q80   1  -0.1207  0.5747  0.9490  11.00000  0.05    0.18
Q81   1  -0.1583  0.7249  0.6030  11.00000  0.05    0.18
Q82   1   0.2809  0.4624  0.1529  11.00000  0.05    0.18
Q83   1   0.2767  0.2462  1.0918  11.00000  0.05    0.18
Q84   1   0.0010  0.3487  0.8445  11.00000  0.05    0.18
Q85   1   0.2580  0.4539  0.7554  11.00000  0.05    0.18
Q86   1   0.1037  0.3655  0.6509  11.00000  0.05    0.18
Q87   1   0.2468  0.6313  0.6247  11.00000  0.05    0.18
Q88   1  -0.1096  0.4880  0.9745  11.00000  0.05    0.18
Q89   1   0.4855  0.0434  0.5095  11.00000  0.05    0.17
Q90   1  -0.0740  0.2716  0.9975  11.00000  0.05    0.17
Q91   1   0.6408  0.0919  0.4803  11.00000  0.05    0.17
Q92   1   0.5314 -0.0597  0.6539  11.00000  0.05    0.17
Q93   1   0.3672  0.1803  0.7111  11.00000  0.05    0.17
Q94   1  -0.0443  0.5058  0.5252  11.00000  0.05    0.17
Q95   1   0.5472 -0.1633  0.8190  11.00000  0.05    0.17
Q96   1   0.6912  0.0361  0.4759  11.00000  0.05    0.17
Q97   1   0.1373  0.0845  0.5639  11.00000  0.05    0.17
Q98   1  -0.3241  0.9486  0.5037  11.00000  0.05    0.17
Q99   1   0.5987  0.2781  0.5452  11.00000  0.05    0.17
Q100  1   0.2566  0.4376  0.5493  11.00000  0.05    0.17
;
_platon_squeeze_void_probe_radius 1.20

loop_
_symmetry_equiv_pos_site_id
_space_group_symop_operation_xyz
1 +X,+Y,+Z
2 -X,-Y,-Z

loop_
_atom_site_label
_atom_site_type_symbol
_atom_site_fract_x
_atom_site_fract_y
_atom_site_fract_z
_atom_site_U_iso_or_equiv
_atom_site_adp_type
_atom_site_occupancy
_atom_site_site_symmetry_multiplicity
_atom_site_calc_flag
_atom_site_refinement_flags
Cl1 Cl -0.2977(2) 0.8295(2) 0.72406(13) 0.1757(14) Uani 1 2 d .
Cl2 Cl 0.0772(3) 0.7056(2) 0.68364(18) 0.1225(17) Uani 0.656(5) 2 d .
Cl3 Cl -0.10242(17) 0.65266(15) 0.90130(11) 0.1161(8) Uani 1 2 d .
Cl4 Cl 0.0605(5) 0.6313(4) 0.7892(3) 0.162(3) Uani 0.344(5) 2 d .
O1 O 0.4335(6) 0.0847(4) 1.0258(3) 0.171(4) Uani 1 2 d .
O2 O 0.3773(4) 0.1808(4) 1.0939(3) 0.112(2) Uani 1 2 d .
O3 O -0.1501(4) 0.2909(4) 1.0557(3) 0.1073(19) Uani 1 2 d .
O4 O -0.1677(4) 0.4254(4) 1.0620(3) 0.116(2) Uani 1 2 d .
O5 O -0.4592(4) 0.8491(3) 0.5830(2) 0.0784(14) Uani 1 2 d .
O6 O -0.3730(3) 0.9487(3) 0.5604(2) 0.0833(15) Uani 1 2 d .
O7 O -0.1424(5) 0.8703(4) 0.2155(3) 0.112(2) Uani 1 2 d .
O8 O 0.0110(5) 0.8857(4) 0.2050(3) 0.126(2) Uani 1 2 d .
O9 O 0.7495(5) 0.4208(4) 0.1726(3) 0.150(3) Uani 1 2 d .
O10 O 0.7477(5) 0.2899(4) 0.1641(3) 0.125(2) Uani 1 2 d .
O11 O 0.9651(4) 0.0909(3) 0.4669(3) 0.0973(17) Uani 1 2 d .
O12 O 0.8842(3) 0.0131(3) 0.5261(3) 0.106(2) Uani 1 2 d .
O13 O 0.4795(4) 0.0529(3) 0.5785(2) 0.0842(15) Uani 1 2 d .
O14 O 0.4853(8) -0.0152(5) 0.8750(4) 0.220(5) Uani 1 2 d .
O15 O 0.0583(9) 0.0429(7) 0.9018(5) 0.241(5) Uani 1 2 d .
N1 N 0.3246(4) 0.0816(4) 0.6062(3) 0.0753(17) Uani 1 2 d .
N2 N 0.4440(7) -0.0430(5) 0.7730(4) 0.140(3) Uani 1 2 d .
N3 N 0.1837(11) -0.0355(9) 0.9498(7) 0.246(6) Uani 1 2 d .
C1 C 0.3591(5) 0.3722(4) 0.6087(3) 0.0621(18) Uani 1 2 d .
C2 C 0.3120(5) 0.3745(4) 0.6576(4) 0.0677(19) Uani 1 2 d .
C3 C 0.2498(5) 0.3754(4) 0.7135(3) 0.074(2) Uani 1 2 d .
C4 C 0.2816(5) 0.3297(4) 0.7662(3) 0.073(2) Uani 1 2 d .
C5 C 0.2232(5) 0.3301(4) 0.8221(3) 0.072(2) Uani 1 2 d .
C6 C 0.1316(5) 0.3730(4) 0.8230(3) 0.070(2) Uani 1 2 d .
C7 C 0.1045(5) 0.4198(4) 0.7710(3) 0.072(2) Uani 1 2 d .
C8 C 0.1608(5) 0.4228(4) 0.7150(3) 0.0658(19) Uani 1 2 d .
C9 C 0.1302(5) 0.4709(4) 0.6619(3) 0.0683(19) Uani 1 2 d .
C10 C 0.1065(5) 0.5076(4) 0.6151(3) 0.073(2) Uani 1 2 d .
C11 C 0.0797(5) 0.5596(4) 0.5605(3) 0.075(2) Uani 1 2 d .
C12 C -0.0108(5) 0.6061(4) 0.5633(3) 0.070(2) Uani 1 2 d .
C13 C -0.0375(5) 0.6602(4) 0.5131(3) 0.0671(19) Uani 1 2 d .
C14 C 0.0245(4) 0.6666(4) 0.4607(3) 0.0660(19) Uani 1 2 d .
C15 C 0.1123(5) 0.6189(4) 0.4603(3) 0.0682(19) Uani 1 2 d .
C16 C 0.1400(5) 0.5677(4) 0.5102(3) 0.0674(19) Uani 1 2 d .
C17 C 0.2328(5) 0.5192(4) 0.5070(3) 0.0647(18) Uani 1 2 d .
C18 C 0.3085(5) 0.4794(4) 0.5053(3) 0.0614(18) Uani 1 2 d .
C19 C 0.3928(5) 0.4254(4) 0.5002(3) 0.0679(19) Uani 1 2 d .
C20 C 0.4520(4) 0.4196(4) 0.4458(3) 0.0614(18) Uani 1 2 d .
C21 C 0.5323(5) 0.3636(4) 0.4375(3) 0.0640(18) Uani 1 2 d .
C22 C 0.5544(4) 0.3082(4) 0.4899(3) 0.0602(17) Uani 1 2 d .
C23 C 0.4977(4) 0.3151(4) 0.5442(3) 0.0627(18) Uani 1 2 d .
C24 C 0.4159(5) 0.3690(4) 0.5507(3) 0.0659(19) Uani 1 2 d .
C25 C 0.2637(5) 0.2824(5) 0.8795(3) 0.077(2) Uani 1 2 d .
C26 C 0.2611(5) 0.3199(5) 0.9378(4) 0.083(2) Uani 1 2 d .
C27 C 0.3019(5) 0.2766(5) 0.9894(3) 0.087(2) Uani 1 2 d .
C28 C 0.3428(6) 0.1985(5) 0.9841(4) 0.087(2) Uani 1 2 d .
C29 C 0.3473(6) 0.1640(5) 0.9242(4) 0.104(3) Uani 1 2 d .
C30 C 0.3071(5) 0.2052(4) 0.8706(4) 0.089(3) Uani 1 2 d .
C31 C 0.3861(7) 0.1555(6) 1.0406(5) 0.114(3) Uani 1 2 d .
C32 C 0.0635(5) 0.3669(5) 0.8779(3) 0.074(2) Uani 1 2 d .
C33 C 0.0127(5) 0.4372(5) 0.9031(3) 0.082(2) Uani 1 2 d .
C34 C -0.0515(5) 0.4333(5) 0.9542(4) 0.087(2) Uani 1 2 d .
C35 C -0.0673(5) 0.3597(5) 0.9791(3) 0.077(2) Uani 1 2 d .
C36 C -0.0198(6) 0.2925(5) 0.9523(4) 0.091(2) Uani 1 2 d .
C37 C 0.0458(5) 0.2948(4) 0.9034(3) 0.075(2) Uani 1 2 d .
C38 C -0.1324(7) 0.3621(6) 1.0355(4) 0.102(3) Uani 1 2 d .
C39 C -0.1280(5) 0.7148(4) 0.5243(3) 0.0630(18) Uani 1 2 d .
C40 C -0.1301(5) 0.7980(5) 0.5189(3) 0.074(2) Uani 1 2 d .
C41 C -0.2139(5) 0.8483(4) 0.5316(3) 0.070(2) Uani 1 2 d .
C42 C -0.2950(5) 0.8179(4) 0.5522(3) 0.0618(18) Uani 1 2 d .
C43 C -0.2934(5) 0.7353(5) 0.5581(3) 0.074(2) Uani 1 2 d .
C44 C -0.2107(5) 0.6850(4) 0.5442(3) 0.070(2) Uani 1 2 d .
C45 C -0.3837(5) 0.8736(5) 0.5665(3) 0.068(2) Uani 1 2 d .
C46 C 0.0001(6) 0.7203(4) 0.4033(3) 0.073(2) Uani 1 2 d .
C47 C 0.0692(6) 0.7661(5) 0.3791(4) 0.087(2) Uani 1 2 d .
C48 C 0.0502(6) 0.8116(4) 0.3242(4) 0.089(3) Uani 1 2 d .
C49 C -0.0367(6) 0.8101(5) 0.2929(4) 0.082(2) Uani 1 2 d .
C50 C -0.1021(5) 0.7641(5) 0.3181(3) 0.073(2) Uani 1 2 d .
C51 C -0.0840(5) 0.7195(4) 0.3729(3) 0.072(2) Uani 1 2 d .
C52 C -0.0611(10) 0.8609(5) 0.2337(4) 0.101(3) Uani 1 2 d .
C53 C 0.5814(5) 0.3576(4) 0.3757(3) 0.0634(18) Uani 1 2 d .
C54 C 0.6104(5) 0.4290(5) 0.3495(4) 0.086(2) Uani 1 2 d .
C55 C 0.6582(6) 0.4264(5) 0.2894(4) 0.096(3) Uani 1 2 d .
C56 C 0.6784(6) 0.3554(5) 0.2563(4) 0.088(2) Uani 1 2 d .
C57 C 0.6485(5) 0.2868(5) 0.2830(4) 0.083(2) Uani 1 2 d .
C58 C 0.6015(5) 0.2863(4) 0.3418(3) 0.072(2) Uani 1 2 d .
C59 C 0.7275(7) 0.3534(7) 0.1931(5) 0.111(3) Uani 1 2 d .
C60 C 0.6420(5) 0.2467(4) 0.4868(3) 0.0647(18) Uani 1 2 d .
C61 C 0.7267(5) 0.2678(4) 0.4645(3) 0.074(2) Uani 1 2 d .
C62 C 0.8098(5) 0.2117(5) 0.4671(3) 0.074(2) Uani 1 2 d .
C63 C 0.8049(5) 0.1357(4) 0.4935(4) 0.071(2) Uani 1 2 d .
C64 C 0.7180(5) 0.1159(4) 0.5139(3) 0.075(2) Uani 1 2 d .
C65 C 0.6342(5) 0.1712(4) 0.5122(3) 0.0688(19) Uani 1 2 d .
C66 C 0.8883(6) 0.0750(5) 0.4955(5) 0.085(2) Uani 1 2 d .
C67 C -0.1977(8) 0.7703(6) 0.7465(5) 0.133(4) Uani 1 2 d .
C68 C -0.1183(9) 0.7618(6) 0.7026(5) 0.140(4) Uani 1 2 d .
C69 C -0.0394(9) 0.7153(7) 0.7233(6) 0.132(4) Uani 1 2 d .
C70 C -0.0317(7) 0.6820(6) 0.7850(5) 0.117(3) Uani 1 2 d .
C71 C -0.1121(6) 0.6913(5) 0.8257(4) 0.100(3) Uani 1 2 d .
C72 C -0.1931(6) 0.7381(5) 0.8081(4) 0.100(3) Uani 1 2 d .
C73 C 0.3335(5) 0.1666(4) 0.6192(4) 0.093(3) Uani 1 2 d .
C74 C 0.2345(5) 0.0564(5) 0.6200(4) 0.085(2) Uani 1 2 d .
C75 C 0.3978(6) 0.0337(5) 0.5866(3) 0.080(2) Uani 1 2 d .
C78 C 0.4531(8) -0.0925(5) 0.7194(4) 0.139(4) Uani 1 2 d .
C79 C 0.3821(12) 0.0331(8) 0.7671(6) 0.299(11) Uani 1 2 d .
C80 C 0.4879(9) -0.0612(7) 0.8289(5) 0.151(4) Uani 1 2 d .
C97 C 0.2890(11) -0.0553(12) 0.9551(11) 0.347(14) Uani 1 2 d .
C98 C 0.1244(14) -0.0663(11) 1.0042(9) 0.322(12) Uani 1 2 d .
C99 C 0.1470(11) 0.0181(12) 0.9040(9) 0.256(9) Uani 1 2 d .
H4 H 0.34205 0.2984 0.76452 0.0875 Uiso 1 2 calc R
H7 H 0.04443 0.45173 0.77304 0.0861 Uiso 1 2 calc R
H1O H 0.45608 0.06253 1.05912 0.2057 Uiso 1 2 calc R
H3O H -0.18577 0.29616 1.08869 0.1287 Uiso 1 2 calc R
H6O H -0.42055 0.97695 0.57666 0.1000 Uiso 1 2 calc R
H8O H -0.00604 0.90921 0.17081 0.1517 Uiso 1 2 calc R
H9O H 0.77946 0.41408 0.13736 0.1800 Uiso 1 2 calc R
H12O H 0.93668 -0.01599 0.523 0.1273 Uiso 1 2 calc R
H12 H -0.0532 0.60084 0.59867 0.0846 Uiso 1 2 calc R
H15 H 0.15447 0.62169 0.42445 0.0818 Uiso 1 2 calc R
H20 H 0.43659 0.45633 0.4118 0.0737 Uiso 1 2 calc R
H23 H 0.51547 0.28102 0.57946 0.0752 Uiso 1 2 calc R
H26 H 0.23242 0.37364 0.94288 0.0994 Uiso 1 2 calc R
H27 H 0.30143 0.30226 1.02979 0.1050 Uiso 1 2 calc R
H29 H 0.37831 0.11094 0.91889 0.1251 Uiso 1 2 calc R
H30 H 0.30981 0.18057 0.82971 0.1069 Uiso 1 2 calc R
H33 H 0.02217 0.48759 0.88515 0.0985 Uiso 1 2 calc R
H34 H -0.08439 0.48102 0.97209 0.1048 Uiso 1 2 calc R
H36 H -0.03277 0.24194 0.96817 0.1086 Uiso 1 2 calc R
H37 H 0.07925 0.2464 0.88701 0.0897 Uiso 1 2 calc R
H40 H -0.07414 0.82001 0.50645 0.0882 Uiso 1 2 calc R
H41 H -0.2152 0.90443 0.52594 0.0838 Uiso 1 2 calc R
H43 H -0.3491 0.71352 0.57152 0.0891 Uiso 1 2 calc R
H44 H -0.21045 0.6288 0.54842 0.0841 Uiso 1 2 calc R
H47 H 0.12759 0.76596 0.39995 0.1048 Uiso 1 2 calc R
H48 H 0.09534 0.84377 0.30747 0.1067 Uiso 1 2 calc R
H50 H -0.16041 0.76319 0.29747 0.0879 Uiso 1 2 calc R
H51 H -0.12974 0.68795 0.38974 0.0858 Uiso 1 2 calc R
H54 H 0.59761 0.47783 0.37241 0.1036 Uiso 1 2 calc R
H55 H 0.6768 0.47413 0.27143 0.1157 Uiso 1 2 calc R
H57 H 0.66113 0.23815 0.25978 0.0997 Uiso 1 2 calc R
H58 H 0.58307 0.23801 0.35889 0.0868 Uiso 1 2 calc R
H61 H 0.7299 0.3198 0.44739 0.0885 Uiso 1 2 calc R
H62 H 0.86859 0.22556 0.45086 0.0888 Uiso 1 2 calc R
H64 H 0.71402 0.06335 0.52951 0.0905 Uiso 1 2 calc R
H65 H 0.57513 0.15732 0.52791 0.0825 Uiso 1 2 calc R
H68 H -0.12015 0.78691 0.66161 0.1683 Uiso 1 2 calc R
H72 H -0.24542 0.74841 0.83752 0.1201 Uiso 1 2 calc R
H73A H 0.27666 0.20042 0.60508 0.1119 Uiso 1 2 calc R
H73B H 0.38931 0.18169 0.59581 0.1119 Uiso 1 2 calc R
H73C H 0.34039 0.17381 0.66526 0.1119 Uiso 1 2 calc R
H74A H 0.18563 0.09144 0.59767 0.1022 Uiso 1 2 calc R
H74B H 0.22092 0.05935 0.66631 0.1022 Uiso 1 2 calc R
H74C H 0.23496 0.00123 0.60556 0.1022 Uiso 1 2 calc R
H75 H 0.38906 -0.01998 0.57752 0.0960 Uiso 1 2 calc R
H78A H 0.39047 -0.09505 0.70202 0.1673 Uiso 1 2 calc R
H78B H 0.4813 -0.14631 0.73184 0.1673 Uiso 1 2 calc R
H78C H 0.49394 -0.07095 0.68676 0.1673 Uiso 1 2 calc R
H79A H 0.40546 0.07357 0.79369 0.3584 Uiso 1 2 calc R
H79B H 0.31753 0.02602 0.78137 0.3584 Uiso 1 2 calc R
H79C H 0.38202 0.05072 0.7222 0.3584 Uiso 1 2 calc R
H80 H 0.52309 -0.11273 0.8329 0.1810 Uiso 1 2 calc R
H97A H 0.3028 -0.0941 0.98979 0.4530 Uani 1 2 calc R
H97B H 0.31633 -0.07823 0.91457 0.4530 Uani 1 2 calc R
H97C H 0.31666 -0.00649 0.96427 0.4530 Uani 1 2 calc R
H98A H 0.16508 -0.10367 1.03075 0.6317 Uani 1 2 calc R
H98B H 0.09531 -0.02126 1.03042 0.6317 Uani 1 2 calc R
H98C H 0.07473 -0.09391 0.98634 0.6317 Uani 1 2 calc R
H99 H 0.18897 0.03735 0.87308 0.4966 Uani 1 2 calc R
H69 H 0.01333 0.70476 0.69424 0.1585 Uiso 0.344(5) 2 calc R
H70 H 0.02642 0.65403 0.79869 0.1407 Uiso 0.656(5) 2 calc R

loop_
_atom_site_aniso_label
_atom_site_aniso_U_11
_atom_site_aniso_U_22
_atom_site_aniso_U_33
_atom_site_aniso_U_12
_atom_site_aniso_U_13
_atom_site_aniso_U_23
Cl1 0.180(3) 0.230(4) 0.103(2) 0.033(3) -0.032(2) 0.028(2)
Cl2 0.130(3) 0.123(3) 0.107(3) 0.003(2) 0.030(2) -0.016(2)
Cl3 0.1097(18) 0.128(2) 0.0982(17) 0.0307(14) 0.0003(14) 0.0011(14)
Cl4 0.171(6) 0.136(5) 0.163(6) 0.032(4) 0.031(4) 0.027(4)
O1 0.269(9) 0.139(6) 0.076(4) 0.101(6) -0.059(5) -0.004(4)
O2 0.136(5) 0.123(5) 0.063(4) 0.033(4) -0.009(4) 0.006(3)
O3 0.128(5) 0.101(4) 0.085(4) 0.001(4) 0.047(4) 0.004(3)
O4 0.131(5) 0.092(4) 0.111(5) 0.023(4) 0.058(4) 0.009(4)
O5 0.064(3) 0.079(3) 0.084(4) 0.019(3) 0.016(3) 0.000(3)
O6 0.073(3) 0.063(3) 0.104(4) 0.023(3) 0.026(3) -0.005(3)
O7 0.111(5) 0.126(5) 0.097(5) -0.005(4) -0.026(4) 0.033(4)
O8 0.140(6) 0.149(6) 0.090(5) -0.020(5) -0.001(4) 0.050(4)
O9 0.219(8) 0.127(6) 0.102(5) -0.037(5) 0.095(5) -0.013(4)
O10 0.170(6) 0.105(5) 0.096(4) -0.025(4) 0.069(4) -0.027(4)
O11 0.064(3) 0.085(4) 0.134(5) 0.017(3) 0.017(3) 0.018(3)
O12 0.066(3) 0.073(4) 0.170(6) 0.022(3) 0.008(3) 0.023(4)
O13 0.066(3) 0.072(3) 0.103(4) 0.027(3) 0.018(3) 0.004(3)
O14 0.370(13) 0.154(7) 0.096(5) 0.141(8) -0.102(7) -0.040(5)
O15 0.327(14) 0.253(11) 0.155(8) -0.073(11) -0.071(9) 0.118(8)
N1 0.054(4) 0.079(4) 0.086(4) 0.013(3) 0.015(3) 0.000(3)
N2 0.213(9) 0.112(6) 0.076(5) 0.062(6) -0.038(6) -0.013(5)
N3 0.244(15) 0.283(16) 0.234(15) -0.107(13) -0.088(12) 0.088(11)
C1 0.065(4) 0.055(4) 0.059(4) 0.015(3) 0.012(4) -0.010(3)
C2 0.062(5) 0.061(4) 0.073(5) 0.019(3) -0.003(4) -0.006(4)
C3 0.077(5) 0.080(5) 0.056(4) 0.014(4) 0.006(4) 0.002(4)
C4 0.067(5) 0.089(5) 0.053(4) 0.024(4) 0.013(4) 0.014(4)
C5 0.075(5) 0.065(5) 0.068(5) 0.015(4) 0.003(4) -0.000(4)
C6 0.069(5) 0.067(5) 0.063(4) 0.023(4) 0.016(4) 0.005(4)
C7 0.057(4) 0.071(5) 0.077(5) 0.027(3) 0.013(4) 0.007(4)
C8 0.053(4) 0.070(5) 0.066(5) 0.019(3) 0.007(4) 0.003(4)
C9 0.060(4) 0.074(5) 0.064(5) 0.018(4) 0.012(4) 0.002(4)
C10 0.063(4) 0.095(5) 0.048(4) 0.035(4) 0.014(3) 0.017(4)
C11 0.066(5) 0.085(5) 0.060(4) 0.037(4) 0.004(4) 0.006(4)
C12 0.066(5) 0.079(5) 0.058(4) 0.020(4) 0.002(4) -0.001(4)
C13 0.061(4) 0.072(5) 0.060(4) 0.020(4) 0.004(4) 0.002(4)
C14 0.049(4) 0.081(5) 0.063(4) 0.006(4) 0.012(3) -0.000(4)
C15 0.069(5) 0.072(5) 0.060(4) 0.005(4) 0.010(4) 0.003(4)
C16 0.064(5) 0.063(4) 0.070(5) 0.012(3) 0.006(4) 0.010(4)
C17 0.060(4) 0.064(4) 0.064(4) 0.010(4) 0.017(3) -0.010(3)
C18 0.060(4) 0.068(4) 0.050(4) 0.017(4) 0.001(3) -0.001(3)
C19 0.073(5) 0.068(5) 0.057(4) 0.010(4) 0.009(4) 0.006(3)
C20 0.043(4) 0.066(4) 0.067(4) 0.026(3) 0.002(3) 0.005(3)
C21 0.067(4) 0.071(5) 0.052(4) -0.007(4) 0.015(3) -0.002(3)
C22 0.047(4) 0.060(4) 0.067(4) 0.015(3) -0.002(3) 0.003(3)
C23 0.058(4) 0.074(5) 0.050(4) 0.014(3) 0.012(3) 0.003(3)
C24 0.056(4) 0.074(5) 0.062(4) 0.011(3) 0.012(3) 0.005(4)
C25 0.081(5) 0.094(6) 0.050(4) 0.010(4) 0.005(4) 0.003(4)
C26 0.093(6) 0.084(5) 0.062(5) 0.020(4) 0.009(4) 0.008(4)
C27 0.101(6) 0.095(6) 0.056(5) 0.027(5) -0.000(4) -0.013(4)
C28 0.109(6) 0.088(6) 0.055(5) 0.031(5) -0.012(4) 0.003(4)
C29 0.128(7) 0.097(6) 0.075(6) 0.033(5) 0.002(5) 0.002(5)
C30 0.106(6) 0.080(5) 0.064(5) 0.051(5) 0.003(4) -0.001(4)
C31 0.151(9) 0.098(7) 0.076(6) 0.057(6) -0.012(6) -0.001(5)
C32 0.074(5) 0.085(6) 0.057(4) 0.010(4) 0.001(4) 0.013(4)
C33 0.081(5) 0.082(5) 0.074(5) 0.017(4) 0.011(4) 0.003(4)
C34 0.082(5) 0.093(6) 0.074(5) 0.024(4) 0.039(4) 0.012(4)
C35 0.088(5) 0.083(6) 0.055(4) 0.005(4) 0.023(4) 0.008(4)
C36 0.087(6) 0.094(6) 0.082(6) 0.015(5) 0.020(5) 0.016(5)
C37 0.067(5) 0.074(5) 0.074(5) 0.024(4) 0.017(4) 0.009(4)
C38 0.114(7) 0.102(7) 0.080(6) 0.009(6) 0.041(5) 0.022(5)
C39 0.049(4) 0.073(5) 0.064(4) 0.006(4) 0.004(3) -0.012(4)
C40 0.057(5) 0.087(6) 0.076(5) -0.009(4) 0.007(4) 0.002(4)
C41 0.058(5) 0.062(4) 0.083(5) 0.014(4) 0.005(4) -0.004(4)
C42 0.057(4) 0.069(5) 0.058(4) -0.002(4) 0.001(3) -0.006(3)
C43 0.057(4) 0.083(6) 0.081(5) -0.007(4) 0.009(4) 0.006(4)
C44 0.076(5) 0.051(4) 0.075(5) 0.018(4) 0.013(4) -0.003(3)
C45 0.061(5) 0.073(5) 0.063(5) 0.015(4) 0.003(4) -0.013(4)
C46 0.076(5) 0.076(5) 0.059(5) 0.013(4) 0.015(4) 0.013(4)
C47 0.084(6) 0.093(6) 0.075(5) 0.020(5) 0.016(5) 0.015(4)
C48 0.114(7) 0.070(5) 0.076(5) 0.002(5) 0.031(5) 0.021(4)
C49 0.076(6) 0.102(6) 0.062(5) 0.017(5) -0.014(4) 0.009(4)
C50 0.067(5) 0.088(6) 0.059(5) 0.011(4) 0.000(4) 0.001(4)
C51 0.067(5) 0.083(5) 0.059(4) 0.008(4) -0.002(4) 0.005(4)
C52 0.162(11) 0.066(6) 0.069(6) 0.003(6) 0.020(7) 0.005(4)
C53 0.066(4) 0.068(5) 0.052(4) 0.004(4) 0.015(3) -0.004(3)
C54 0.094(6) 0.089(6) 0.067(5) 0.014(5) 0.025(4) -0.008(4)
C55 0.134(8) 0.085(6) 0.069(5) -0.015(5) 0.026(5) -0.002(4)
C56 0.103(6) 0.077(6) 0.080(6) -0.007(5) 0.029(5) -0.002(5)
C57 0.104(6) 0.072(5) 0.067(5) 0.007(4) 0.031(5) -0.009(4)
C58 0.072(5) 0.065(5) 0.076(5) 0.003(4) 0.009(4) 0.000(4)
C59 0.133(8) 0.092(7) 0.104(7) -0.016(6) 0.056(6) -0.000(6)
C60 0.046(4) 0.079(5) 0.067(4) 0.000(4) 0.011(3) -0.004(4)
C61 0.061(5) 0.073(5) 0.078(5) 0.024(4) 0.009(4) 0.013(4)
C62 0.053(4) 0.080(5) 0.087(5) -0.004(4) 0.018(4) 0.001(4)
C63 0.047(4) 0.067(5) 0.093(5) 0.007(4) 0.020(4) 0.002(4)
C64 0.065(5) 0.072(5) 0.084(5) 0.011(4) 0.004(4) -0.001(4)
C65 0.051(4) 0.082(5) 0.070(5) 0.002(4) -0.002(3) 0.009(4)
C66 0.052(5) 0.072(6) 0.126(7) 0.011(4) 0.006(5) -0.001(5)
C67 0.160(8) 0.143(9) 0.081(6) 0.036(7) -0.008(6) 0.003(6)
C68 0.206(11) 0.122(8) 0.080(6) 0.018(7) 0.033(6) -0.001(6)
C69 0.156(9) 0.109(8) 0.127(8) -0.011(6) 0.056(7) -0.014(6)
C70 0.095(6) 0.099(7) 0.148(8) 0.019(5) 0.020(6) -0.015(6)
C71 0.094(6) 0.093(6) 0.103(6) 0.024(5) 0.004(5) 0.003(5)
C72 0.098(6) 0.121(7) 0.072(5) 0.020(5) 0.007(5) -0.002(5)
C73 0.088(6) 0.081(6) 0.097(6) 0.038(5) 0.003(5) -0.003(5)
C74 0.077(6) 0.090(6) 0.085(6) 0.004(4) -0.005(4) 0.010(4)
C75 0.079(6) 0.084(6) 0.070(5) 0.010(5) 0.017(4) 0.005(4)
C78 0.211(11) 0.101(7) 0.089(7) 0.052(7) -0.030(7) -0.017(6)
C79 0.50(3) 0.197(13) 0.130(10) 0.247(16) -0.143(13) -0.072(9)
C80 0.226(12) 0.127(9) 0.086(7) 0.034(8) -0.033(8) 0.003(7)
C97 0.173(16) 0.36(3) 0.51(4) -0.025(18) -0.07(2) 0.17(2)
C98 0.43(3) 0.31(2) 0.27(2) -0.21(2) -0.02(2) 0.103(18)
C99 0.210(16) 0.29(2) 0.27(2) -0.011(15) -0.151(14) 0.029(16)
H97A 0.4476 0.4476 0.4476 0.0000 0.0000 0.0000
H97B 0.4476 0.4476 0.4476 0.0000 0.0000 0.0000
H97C 0.4476 0.4476 0.4476 0.0000 0.0000 0.0000
H98A 0.6242 0.6242 0.6242 0.0000 0.0000 0.0000
H98B 0.6242 0.6242 0.6242 0.0000 0.0000 0.0000
H98C 0.6242 0.6242 0.6242 0.0000 0.0000 0.0000
H99 0.4908 0.4908 0.4908 0.0000 0.0000 0.0000

loop_
_atom_type_symbol
_atom_type_description
_atom_type_scat_dispersion_real
_atom_type_scat_dispersion_imag
_atom_type_scat_source
C C 0.0181 0.0091
;
International Tables for Crystallography
(Vol. C, Tables 4.2.6.8 and 6.1.1.4)
;
H H 0.0000 0.0000
;
International Tables for Crystallography
(Vol. C, Table 6.1.1.4)
;
Cl Cl 0.3639 0.7018
;
International Tables for Crystallography
(Vol. C, Tables 4.2.6.8 and 6.1.1.4)
;
N N 0.0311 0.0180
;
International Tables for Crystallography
(Vol. C, Tables 4.2.6.8 and 6.1.1.4)
;
O O 0.0492 0.0322
;
International Tables for Crystallography
(Vol. C, Tables 4.2.6.8 and 6.1.1.4)
;

loop_
_geom_angle_atom_site_label_1
_geom_angle_atom_site_label_2
_geom_angle_atom_site_label_3
_geom_angle
_geom_angle_publ_flag
C73 N1 C74 116.6(6) yes
C73 N1 C75 120.0(6) yes
C74 N1 C75 123.4(7) yes
C78 N2 C79 116.5(8) yes
C78 N2 C80 124.2(8) yes
C79 N2 C80 119.3(9) yes
C97 N3 C98 115.5(15) yes
C97 N3 C99 120.1(15) yes
C98 N3 C99 123.5(14) yes
C2 C1 C24 179.5(7) yes
C1 C2 C3 175.7(8) yes
C2 C3 C4 118.0(6) yes
C2 C3 C8 120.7(6) yes
C4 C3 C8 121.3(6) yes
C3 C4 C5 119.5(6) yes
C4 C5 C6 119.9(6) yes
C4 C5 C25 117.2(6) yes
C6 C5 C25 122.9(6) yes
C5 C6 C7 118.6(6) yes
C5 C6 C32 121.6(6) yes
C7 C6 C32 119.9(6) yes
C6 C7 C8 123.4(6) yes
C3 C8 C7 117.1(6) yes
C3 C8 C9 121.0(6) yes
C7 C8 C9 121.9(6) yes
C8 C9 C10 176.1(7) yes
C9 C10 C11 174.4(8) yes
C10 C11 C12 117.7(6) yes
C10 C11 C16 122.2(6) yes
C12 C11 C16 120.0(6) yes
C11 C12 C13 119.5(6) yes
C12 C13 C14 119.9(6) yes
C12 C13 C39 115.8(6) yes
C14 C13 C39 123.8(6) yes
C13 C14 C15 117.9(6) yes
C13 C14 C46 123.5(6) yes
C15 C14 C46 118.5(6) yes
C14 C15 C16 122.5(6) yes
C11 C16 C15 120.1(6) yes
C11 C16 C17 119.9(6) yes
C15 C16 C17 119.9(6) yes
C16 C17 C18 179.1(7) yes
C17 C18 C19 173.5(7) yes
C18 C19 C20 123.1(6) yes
C18 C19 C24 119.4(6) yes
C20 C19 C24 117.2(6) yes
C19 C20 C21 124.6(6) yes
C20 C21 C22 116.8(6) yes
C20 C21 C53 119.0(6) yes
C22 C21 C53 123.8(6) yes
C21 C22 C23 118.8(5) yes
C21 C22 C60 121.1(6) yes
C23 C22 C60 119.9(6) yes
C22 C23 C24 123.7(6) yes
C1 C24 C19 120.4(6) yes
C1 C24 C23 120.8(6) yes
C19 C24 C23 118.7(6) yes
C5 C25 C26 118.5(6) yes
C5 C25 C30 119.3(6) yes
C26 C25 C30 122.0(7) yes
C25 C26 C27 118.0(7) yes
C26 C27 C28 122.7(7) yes
C27 C28 C29 117.6(7) yes
C27 C28 C31 120.4(7) yes
C29 C28 C31 121.9(7) yes
C28 C29 C30 121.8(7) yes
C25 C30 C29 117.9(7) yes
O1 C31 O2 123.3(8) yes
O1 C31 C28 113.0(8) yes
O2 C31 C28 123.7(8) yes
C6 C32 C33 119.0(7) yes
C6 C32 C37 122.4(6) yes
C33 C32 C37 118.6(6) yes
C32 C33 C34 120.2(7) yes
C33 C34 C35 119.8(7) yes
C34 C35 C36 118.8(7) yes
C34 C35 C38 115.6(7) yes
C36 C35 C38 125.5(8) yes
C35 C36 C37 122.5(8) yes
C32 C37 C36 120.0(7) yes
O3 C38 O4 122.7(8) yes
O3 C38 C35 114.1(8) yes
O4 C38 C35 123.3(9) yes
C13 C39 C40 120.7(6) yes
C13 C39 C44 121.0(6) yes
C40 C39 C44 118.2(6) yes
C39 C40 C41 120.2(7) yes
C40 C41 C42 120.9(7) yes
C41 C42 C43 119.2(6) yes
C41 C42 C45 119.7(6) yes
C43 C42 C45 121.1(6) yes
C42 C43 C44 120.1(7) yes
C39 C44 C43 121.4(6) yes
O5 C45 O6 124.2(6) yes
O5 C45 C42 122.2(7) yes
O6 C45 C42 113.7(6) yes
C14 C46 C47 118.0(7) yes
C14 C46 C51 120.9(7) yes
C47 C46 C51 121.0(7) yes
C46 C47 C48 118.5(8) yes
C47 C48 C49 120.1(8) yes
C48 C49 C50 119.3(7) yes
C48 C49 C52 121.6(8) yes
C50 C49 C52 119.0(8) yes
C49 C50 C51 120.9(7) yes
C46 C51 C50 120.2(7) yes
O7 C52 O8 126.2(8) yes
O7 C52 C49 119.7(10) yes
O8 C52 C49 113.9(10) yes
C21 C53 C54 117.0(6) yes
C21 C53 C58 123.4(6) yes
C54 C53 C58 119.6(6) yes
C53 C54 C55 119.3(7) yes
C54 C55 C56 120.7(8) yes
C55 C56 C57 118.5(7) yes
C55 C56 C59 120.4(8) yes
C57 C56 C59 121.0(8) yes
C56 C57 C58 122.8(7) yes
C53 C58 C57 119.0(7) yes
O9 C59 O10 123.8(9) yes
O9 C59 C56 115.5(9) yes
O10 C59 C56 120.6(9) yes
C22 C60 C61 120.2(6) yes
C22 C60 C65 117.6(6) yes
C61 C60 C65 122.0(6) yes
C60 C61 C62 119.6(7) yes
C61 C62 C63 119.9(6) yes
C62 C63 C64 118.8(6) yes
C62 C63 C66 121.7(7) yes
C64 C63 C66 119.3(7) yes
C63 C64 C65 122.3(7) yes
C60 C65 C64 117.3(6) yes
O11 C66 O12 122.4(7) yes
O11 C66 C63 117.8(7) yes
O12 C66 C63 119.7(7) yes
Cl1 C67 C68 117.7(8) yes
Cl1 C67 C72 119.7(8) yes
C68 C67 C72 122.3(9) yes
C67 C68 C69 115.4(10) yes
Cl2 C69 C68 125.4(9) yes
Cl2 C69 C70 109.4(8) yes
C68 C69 C70 123.9(11) yes
Cl4 C70 C69 109.0(9) yes
Cl4 C70 C71 132.1(9) yes
C69 C70 C71 118.0(9) yes
Cl3 C71 C70 118.2(7) yes
Cl3 C71 C72 120.6(7) yes
C70 C71 C72 120.8(8) yes
C67 C72 C71 119.1(8) yes
O13 C75 N1 124.7(7) yes
O14 C80 N2 124.5(10) yes
O15 C99 N3 122.3(16) yes
C31 O1 H1O 109.477 no
C38 O3 H3O 109.478 no
C45 O6 H6O 109.475 no
C52 O8 H8O 109.473 no
C59 O9 H9O 109.465 no
C66 O12 H12O 109.468 no
C3 C4 H4 120.241 no
C5 C4 H4 120.237 no
C6 C7 H7 118.310 no
C8 C7 H7 118.324 no
C11 C12 H12 120.220 no
C13 C12 H12 120.232 no
C14 C15 H15 118.774 no
C16 C15 H15 118.770 no
C19 C20 H20 117.690 no
C21 C20 H20 117.708 no
C22 C23 H23 118.157 no
C24 C23 H23 118.171 no
C25 C26 H26 121.011 no
C27 C26 H26 120.985 no
C26 C27 H27 118.667 no
C28 C27 H27 118.671 no
C28 C29 H29 119.116 no
C30 C29 H29 119.118 no
C25 C30 H30 121.066 no
C29 C30 H30 121.054 no
C32 C33 H33 119.908 no
C34 C33 H33 119.898 no
C33 C34 H34 120.087 no
C35 C34 H34 120.104 no
C35 C36 H36 118.737 no
C37 C36 H36 118.731 no
C32 C37 H37 119.981 no
C36 C37 H37 119.991 no
C39 C40 H40 119.878 no
C41 C40 H40 119.877 no
C40 C41 H41 119.563 no
C42 C41 H41 119.574 no
C42 C43 H43 119.974 no
C44 C43 H43 119.965 no
C39 C44 H44 119.293 no
C43 C44 H44 119.293 no
C46 C47 H47 120.725 no
C48 C47 H47 120.727 no
C47 C48 H48 119.931 no
C49 C48 H48 119.925 no
C49 C50 H50 119.573 no
C51 C50 H50 119.573 no
C46 C51 H51 119.904 no
C50 C51 H51 119.904 no
C53 C54 H54 120.343 no
C55 C54 H54 120.356 no
C54 C55 H55 119.632 no
C56 C55 H55 119.636 no
C56 C57 H57 118.573 no
C58 C57 H57 118.597 no
C53 C58 H58 120.512 no
C57 C58 H58 120.517 no
C60 C61 H61 120.176 no
C62 C61 H61 120.187 no
C61 C62 H62 120.073 no
C63 C62 H62 120.068 no
C63 C64 H64 118.865 no
C65 C64 H64 118.860 no
C60 C65 H65 121.322 no
C64 C65 H65 121.335 no
C67 C68 H68 122.285 no
C69 C68 H68 122.278 no
C68 C69 H69 118.075 no
C70 C69 H69 118.065 no
C69 C70 H70 121.000 no
C71 C70 H70 120.978 no
C67 C72 H72 120.442 no
C71 C72 H72 120.452 no
N1 C73 H73A 109.471 no
N1 C73 H73B 109.470 no
N1 C73 H73C 109.476 no
H73A C73 H73B 109.462 no
H73A C73 H73C 109.476 no
H73B C73 H73C 109.473 no
N1 C74 H74A 109.463 no
N1 C74 H74B 109.469 no
N1 C74 H74C 109.469 no
H74A C74 H74B 109.476 no
H74A C74 H74C 109.468 no
H74B C74 H74C 109.483 no
O13 C75 H75 117.661 no
N1 C75 H75 117.665 no
N2 C78 H78A 109.480 no
N2 C78 H78B 109.468 no
N2 C78 H78C 109.472 no
H78A C78 H78B 109.471 no
H78A C78 H78C 109.461 no
H78B C78 H78C 109.476 no
N2 C79 H79A 109.469 no
N2 C79 H79B 109.472 no
N2 C79 H79C 109.473 no
H79A C79 H79B 109.476 no
H79A C79 H79C 109.470 no
H79B C79 H79C 109.467 no
O14 C80 H80 117.753 no
N2 C80 H80 117.782 no
N3 C97 H97A 109.472 no
N3 C97 H97B 109.473 no
N3 C97 H97C 109.473 no
H97A C97 H97B 109.474 no
H97A C97 H97C 109.467 no
H97B C97 H97C 109.468 no
N3 C98 H98A 109.473 no
N3 C98 H98B 109.478 no
N3 C98 H98C 109.463 no
H98A C98 H98B 109.481 no
H98A C98 H98C 109.460 no
H98B C98 H98C 109.473 no
O15 C99 H99 118.838 no
N3 C99 H99 118.833 no

loop_
_geom_bond_atom_site_label_1
_geom_bond_atom_site_label_2
_geom_bond_distance
_geom_bond_publ_flag
Cl1 C67 1.707(11) yes
Cl2 C69 1.821(13) yes
Cl3 C71 1.706(9) yes
Cl4 C70 1.477(11) yes
O1 C31 1.327(11) yes
O2 C31 1.192(11) yes
O3 C38 1.322(12) yes
O4 C38 1.246(11) yes
O5 C45 1.240(10) yes
O6 C45 1.300(10) yes
O7 C52 1.221(15) yes
O8 C52 1.288(14) yes
O9 C59 1.283(13) yes
O10 C59 1.232(12) yes
O11 C66 1.287(10) yes
O12 C66 1.226(11) yes
O13 C75 1.253(10) yes
O14 C80 1.238(14) yes
O15 C99 1.28(2) yes
N1 C73 1.483(10) yes
N1 C74 1.423(10) yes
N1 C75 1.291(9) yes
N2 C78 1.393(12) yes
N2 C79 1.466(16) yes
N2 C80 1.356(14) yes
N3 C97 1.50(2) yes
N3 C98 1.52(2) yes
N3 C99 1.38(2) yes
C1 C2 1.202(10) yes
C1 C24 1.432(9) yes
C2 C3 1.441(10) yes
C3 C4 1.391(9) yes
C3 C8 1.409(9) yes
C4 C5 1.410(10) yes
C5 C6 1.407(9) yes
C5 C25 1.524(10) yes
C6 C7 1.373(10) yes
C6 C32 1.490(10) yes
C7 C8 1.399(10) yes
C8 C9 1.415(10) yes
C9 C10 1.187(10) yes
C10 C11 1.462(10) yes
C11 C12 1.419(9) yes
C11 C16 1.352(10) yes
C12 C13 1.412(9) yes
C13 C14 1.396(9) yes
C13 C39 1.498(9) yes
C14 C15 1.396(9) yes
C14 C46 1.517(10) yes
C15 C16 1.380(9) yes
C16 C17 1.462(9) yes
C17 C18 1.194(9) yes
C18 C19 1.411(9) yes
C19 C20 1.389(9) yes
C19 C24 1.433(9) yes
C20 C21 1.393(8) yes
C21 C22 1.447(9) yes
C21 C53 1.445(9) yes
C22 C23 1.368(9) yes
C22 C60 1.516(9) yes
C23 C24 1.386(8) yes
C25 C26 1.373(10) yes
C25 C30 1.379(10) yes
C26 C27 1.396(10) yes
C27 C28 1.373(11) yes
C28 C29 1.381(11) yes
C28 C31 1.487(12) yes
C29 C30 1.410(11) yes
C32 C33 1.403(10) yes
C32 C37 1.374(11) yes
C33 C34 1.390(10) yes
C34 C35 1.384(12) yes
C35 C36 1.356(11) yes
C35 C38 1.472(11) yes
C36 C37 1.365(10) yes
C39 C40 1.402(11) yes
C39 C44 1.390(10) yes
C40 C41 1.391(9) yes
C41 C42 1.380(10) yes
C42 C43 1.394(11) yes
C42 C45 1.496(10) yes
C43 C44 1.383(9) yes
C46 C47 1.406(12) yes
C46 C51 1.375(11) yes
C47 C48 1.390(11) yes
C48 C49 1.420(12) yes
C49 C50 1.377(12) yes
C49 C52 1.520(12) yes
C50 C51 1.377(10) yes
C53 C54 1.422(11) yes
C53 C58 1.393(10) yes
C54 C55 1.406(11) yes
C55 C56 1.381(12) yes
C56 C57 1.389(12) yes
C56 C59 1.472(13) yes
C57 C58 1.380(10) yes
C60 C61 1.369(10) yes
C60 C65 1.391(10) yes
C61 C62 1.418(9) yes
C62 C63 1.400(11) yes
C63 C64 1.376(10) yes
C63 C66 1.466(10) yes
C64 C65 1.417(9) yes
C67 C68 1.427(16) yes
C67 C72 1.391(13) yes
C68 C69 1.364(16) yes
C69 C70 1.402(16) yes
C70 C71 1.396(13) yes
C71 C72 1.369(12) yes
O1 H1O 0.840 no
O3 H3O 0.840 no
O6 H6O 0.840 no
O8 H8O 0.840 no
O9 H9O 0.840 no
O12 H12O 0.840 no
C4 H4 0.950 no
C7 H7 0.950 no
C12 H12 0.950 no
C15 H15 0.950 no
C20 H20 0.950 no
C23 H23 0.950 no
C26 H26 0.950 no
C27 H27 0.950 no
C29 H29 0.950 no
C30 H30 0.950 no
C33 H33 0.950 no
C34 H34 0.950 no
C36 H36 0.950 no
C37 H37 0.950 no
C40 H40 0.950 no
C41 H41 0.950 no
C43 H43 0.950 no
C44 H44 0.950 no
C47 H47 0.950 no
C48 H48 0.950 no
C50 H50 0.950 no
C51 H51 0.950 no
C54 H54 0.950 no
C55 H55 0.950 no
C57 H57 0.950 no
C58 H58 0.950 no
C61 H61 0.950 no
C62 H62 0.950 no
C64 H64 0.950 no
C65 H65 0.950 no
C68 H68 0.950 no
C69 H69 0.950 no
C70 H70 0.950 no
C72 H72 0.950 no
C73 H73A 0.980 no
C73 H73B 0.980 no
C73 H73C 0.980 no
C74 H74A 0.980 no
C74 H74B 0.980 no
C74 H74C 0.980 no
C75 H75 0.950 no
C78 H78A 0.980 no
C78 H78B 0.980 no
C78 H78C 0.980 no
C79 H79A 0.980 no
C79 H79B 0.980 no
C79 H79C 0.980 no
C80 H80 0.950 no
C97 H97A 0.980 no
C97 H97B 0.980 no
C97 H97C 0.980 no
C98 H98A 0.980 no
C98 H98B 0.980 no
C98 H98C 0.980 no
C99 H99 0.950 no

loop_
_geom_contact_atom_site_label_1
_geom_contact_atom_site_label_2
_geom_contact_distance
_geom_contact_publ_flag
_geom_contact_site_symmetry_2
Cl3 Cl4 3.231(7) no .
O1 C29 2.736(10) no .
O2 C27 2.857(9) no .
O2 C29 3.599(10) no .
O3 C34 3.581(10) no .
O3 C36 2.804(9) no .
O4 C34 2.763(9) no .
O5 C43 2.880(8) no .
O6 C41 2.702(8) no .
O7 C50 2.806(9) no .
O8 C48 2.814(10) no .
O8 C50 3.593(10) no .
O9 C55 2.723(10) no .
O10 C55 3.591(10) no .
O10 C57 2.820(9) no .
O11 C62 2.806(8) no .
O11 C64 3.595(9) no .
O12 C62 3.598(9) no .
O12 C64 2.765(8) no .
O13 C73 2.757(8) no .
O13 C74 3.560(9) no .
O14 C78 3.574(12) no .
O14 C79 2.788(16) no .
O15 C98 2.91(2) no .
C1 C4 3.532(9) no .
C1 C8 3.555(9) no .
C1 C17 3.590(9) no .
C1 C18 2.854(9) no .
C2 C9 2.873(9) no .
C2 C10 3.581(9) no .
C2 C19 3.582(10) no .
C2 C23 3.544(9) no .
C3 C6 2.798(10) no .
C3 C10 3.518(9) no .
C4 C7 2.770(9) no .
C4 C26 3.589(10) no .
C4 C30 3.011(10) no .
C5 C8 2.818(10) no .
C5 C37 3.118(10) no .
C6 C26 3.125(10) no .
C7 C10 3.565(10) no .
C7 C33 3.015(10) no .
C9 C12 3.531(9) no .
C9 C16 3.559(10) no .
C10 C17 2.861(9) no .
C11 C14 2.809(10) no .
C11 C18 3.524(9) no .
C12 C15 2.754(9) no .
C12 C40 3.584(10) no .
C12 C44 3.019(9) no .
C13 C16 2.791(9) no .
C13 C51 3.147(9) no .
C14 C40 3.138(9) no .
C15 C18 3.557(9) no .
C15 C47 3.003(10) no .
C17 C20 3.553(8) no .
C17 C24 3.529(9) no .
C19 C22 2.837(9) no .
C20 C23 2.735(9) no .
C20 C54 2.991(10) no .
C20 C58 3.583(9) no .
C21 C24 2.839(9) no .
C21 C61 3.086(9) no .
C22 C58 3.156(10) no .
C23 C65 2.972(9) no .
C25 C28 2.782(10) no .
C25 C32 3.019(10) no .
C25 C37 3.108(10) no .
C26 C29 2.767(11) no .
C26 C32 3.121(10) no .
C26 C37 3.253(10) no .
C27 C30 2.760(10) no .
C32 C35 2.783(10) no .
C33 C36 2.728(12) no .
C34 C37 2.759(10) no .
C39 C42 2.806(9) no .
C39 C46 3.077(10) no .
C39 C51 3.205(9) no .
C40 C43 2.774(10) no .
C40 C46 3.180(10) no .
C40 C51 3.344(10) no .
C41 C44 2.760(10) no .
C46 C49 2.775(10) no .
C47 C50 2.791(11) no .
C48 C51 2.778(11) no .
C53 C56 2.808(10) no .
C53 C60 3.043(10) no .
C53 C61 3.066(9) no .
C54 C57 2.764(11) no .
C55 C58 2.798(11) no .
C58 C60 3.150(10) no .
C58 C61 3.158(10) no .
C60 C63 2.792(9) no .
C61 C64 2.769(10) no .
C62 C65 2.808(10) no .
C67 C70 2.763(14) no .
C68 C71 2.822(13) no .
C69 C72 2.759(15) no .
Cl1 C42 3.592(7) no .
Cl1 C45 3.585(8) no .
Cl2 C11 3.571(8) no .
Cl2 C12 3.394(8) no .
Cl3 C35 3.517(8) no 2_567
Cl4 O4 3.573(9) no 2_567
Cl4 O9 2.870(10) no 2_666
Cl4 O10 3.362(10) no 2_666
Cl4 C7 3.562(9) no .
Cl4 C59 3.096(12) no 2_666
O1 O1 3.379(9) no 2_657
O1 O14 3.591(10) no .
O1 O14 2.599(10) no 2_657
O1 C80 3.270(13) no 2_657
O2 O14 3.269(10) no 2_657
O2 C72 3.423(10) no 2_567
O2 C80 3.082(13) no 2_657
O3 O9 3.442(8) no 1_456
O3 O10 2.651(8) no 1_456
O3 C59 3.410(11) no 1_456
O4 Cl4 3.573(9) no 2_567
O4 O9 2.564(9) no 1_456
O4 O10 3.417(9) no 1_456
O4 C33 3.497(10) no 2_567
O4 C59 3.368(12) no 1_456
O5 O13 3.436(7) no 1_465
O5 C22 3.509(8) no 2_566
O5 C58 3.565(9) no 2_566
O5 C60 3.588(9) no 2_566
O5 C65 3.291(9) no 2_566
O5 C75 3.492(9) no 1_465
O5 C78 3.184(10) no 1_465
O6 O13 2.578(6) no 1_465
O6 O13 3.316(7) no 2_566
O6 N1 3.550(8) no 2_566
O6 C64 3.376(9) no 1_465
O6 C75 3.420(9) no 1_465
O6 C75 3.105(9) no 2_566
O7 O15 3.126(13) no 2_566
O7 C30 3.380(10) no 2_566
O7 C79 3.595(17) no 2_566
O7 C99 3.11(2) no 2_566
O8 O15 2.678(12) no 2_566
O8 C99 3.492(18) no 2_566
O9 Cl4 2.870(10) no 2_666
O9 O3 3.442(8) no 1_654
O9 O4 2.564(9) no 1_654
O9 C38 3.364(11) no 1_654
O10 Cl4 3.362(10) no 2_666
O10 O3 2.651(8) no 1_654
O10 O4 3.417(9) no 1_654
O10 C38 3.435(11) no 1_654
O11 O11 3.395(7) no 2_756
O11 O12 2.597(7) no 2_756
O11 C40 3.211(9) no 2_666
O11 C66 3.370(9) no 2_756
O12 O11 2.597(7) no 2_756
O12 O12 3.415(7) no 2_756
O12 C41 3.267(9) no 1_645
O12 C66 3.402(9) no 2_756
O13 O5 3.436(7) no 1_645
O13 O6 2.578(6) no 1_645
O13 O6 3.316(7) no 2_566
O13 C45 3.385(9) no 1_645
O13 C45 3.511(9) no 2_566
O13 C65 3.414(9) no .
O14 O1 3.591(10) no .
O14 O1 2.599(10) no 2_657
O14 O2 3.269(10) no 2_657
O14 C29 3.525(12) no .
O14 C31 3.327(12) no 2_657
O14 C97 3.35(2) no .
O15 O7 3.126(13) no 2_566
O15 O8 2.678(12) no 2_566
O15 C52 3.250(13) no 2_566
O15 C98 3.19(2) no 2_557
N1 O6 3.550(8) no 2_566
N1 C41 3.450(9) no 2_566
N1 C79 3.546(13) no .
C1 C54 3.555(11) no 2_666
C1 C73 3.537(10) no .
C2 C73 3.575(10) no .
C3 C50 3.434(11) no 2_566
C3 C51 3.561(11) no 2_566
C7 Cl4 3.562(9) no .
C8 C50 3.444(11) no 2_566
C8 C51 3.346(10) no 2_566
C9 C51 3.447(10) no 2_566
C11 Cl2 3.571(8) no .
C12 Cl2 3.394(8) no .
C15 C61 3.576(10) no 2_666
C15 C62 3.563(10) no 2_666
C18 C44 3.438(10) no 2_566
C19 C43 3.461(11) no 2_566
C19 C44 3.533(10) no 2_566
C22 O5 3.509(8) no 2_566
C24 C43 3.522(10) no 2_566
C29 O14 3.525(12) no .
C30 O7 3.380(10) no 2_566
C31 O14 3.327(12) no 2_657
C31 C80 3.560(15) no 2_657
C33 O4 3.497(10) no 2_567
C34 C34 3.459(12) no 2_567
C35 Cl3 3.517(8) no 2_567
C38 O9 3.364(11) no 1_456
C38 O10 3.435(11) no 1_456
C40 O11 3.211(9) no 2_666
C41 O12 3.267(9) no 1_465
C41 N1 3.450(9) no 2_566
C41 C74 3.540(10) no 2_566
C42 Cl1 3.592(7) no .
C43 C19 3.461(11) no 2_566
C43 C24 3.522(10) no 2_566
C44 C18 3.438(10) no 2_566
C44 C19 3.533(10) no 2_566
C45 Cl1 3.585(8) no .
C45 O13 3.385(9) no 1_465
C45 O13 3.511(9) no 2_566
C45 C75 3.545(10) no 2_566
C50 C3 3.434(11) no 2_566
C50 C8 3.444(11) no 2_566
C50 C73 3.563(10) no 2_566
C50 C74 3.579(10) no 2_566
C51 C3 3.561(11) no 2_566
C51 C8 3.346(10) no 2_566
C51 C9 3.447(10) no 2_566
C52 O15 3.250(13) no 2_566
C54 C1 3.555(11) no 2_666
C58 O5 3.565(9) no 2_566
C59 Cl4 3.096(12) no 2_666
C59 O3 3.410(11) no 1_654
C59 O4 3.368(12) no 1_654
C60 O5 3.588(9) no 2_566
C61 C15 3.576(10) no 2_666
C62 C15 3.563(10) no 2_666
C64 O6 3.376(9) no 1_645
C65 O5 3.291(9) no 2_566
C65 O13 3.414(9) no .
C66 O11 3.370(9) no 2_756
C66 O12 3.402(9) no 2_756
C72 O2 3.423(10) no 2_567
C73 C1 3.537(10) no .
C73 C2 3.575(10) no .
C73 C50 3.563(10) no 2_566
C74 C41 3.540(10) no 2_566
C74 C50 3.579(10) no 2_566
C75 O5 3.492(9) no 1_645
C75 O6 3.420(9) no 1_645
C75 O6 3.105(9) no 2_566
C75 C45 3.545(10) no 2_566
C75 C78 3.528(12) no .
C78 O5 3.184(10) no 1_645
C78 C75 3.528(12) no .
C79 O7 3.595(17) no 2_566
C79 N1 3.546(13) no .
C80 O1 3.270(13) no 2_657
C80 O2 3.082(13) no 2_657
C80 C31 3.560(15) no 2_657
C97 O14 3.35(2) no .
C98 O15 3.19(2) no 2_557
C99 O7 3.11(2) no 2_566
C99 O8 3.492(18) no 2_566
Cl1 H68 2.8186 no .
Cl1 H72 2.7981 no .
Cl2 H68 3.0107 no .
Cl2 H70 2.6581 no .
Cl3 H72 2.7952 no .
Cl3 H70 2.7774 no .
Cl4 H69 2.3971 no .
O1 H29 2.4080 no .
O2 H1O 2.2703 no .
O2 H27 2.5744 no .
O3 H36 2.5076 no .
O4 H3O 2.2886 no .
O4 H34 2.4349 no .
O5 H6O 2.2955 no .
O5 H43 2.6072 no .
O6 H41 2.3658 no .
O7 H8O 2.2973 no .
O7 H50 2.5096 no .
O8 H48 2.5377 no .
O9 H55 2.4057 no .
O10 H9O 2.2604 no .
O10 H57 2.5227 no .
O11 H12O 2.2156 no .
O11 H62 2.5228 no .
O12 H64 2.4612 no .
O13 H73A 3.5916 no .
O13 H73B 2.3995 no .
O13 H73C 3.1849 no .
O14 H79A 2.4611 no .
O14 H79B 3.1402 no .
O15 H98B 2.9256 no .
O15 H98C 2.8840 no .
C1 H4 3.4852 no .
C1 H23 2.5962 no .
C2 H4 2.5853 no .
C2 H23 3.4793 no .
C3 H7 3.2527 no .
C4 H30 2.8212 no .
C5 H7 3.2433 no .
C5 H26 2.6432 no .
C5 H30 2.6656 no .
C5 H37 2.9282 no .
C6 H4 3.2968 no .
C6 H26 2.9257 no .
C6 H33 2.6421 no .
C6 H37 2.6830 no .
C7 H33 2.8076 no .
C8 H4 3.2964 no .
C9 H7 2.6237 no .
C9 H12 3.4716 no .
C10 H7 3.5383 no .
C10 H12 2.6220 no .
C11 H15 3.2151 no .
C12 H44 2.8455 no .
C13 H15 3.2486 no .
C13 H40 2.6815 no .
C13 H44 2.6660 no .
C13 H51 2.9344 no .
C14 H12 3.2885 no .
C14 H40 2.9317 no .
C14 H47 2.6560 no .
C14 H51 2.6718 no .
C15 H47 2.8035 no .
C16 H12 3.2540 no .
C17 H15 2.6032 no .
C17 H20 3.5167 no .
C18 H15 3.4964 no .
C18 H20 2.6242 no .
C19 H23 3.2771 no .
C20 H54 2.8127 no .
C21 H23 3.2788 no .
C21 H54 2.6007 no .
C21 H58 2.6983 no .
C21 H61 2.8293 no .
C22 H20 3.2759 no .
C22 H58 2.9827 no .
C22 H61 2.6557 no .
C22 H65 2.6418 no .
C23 H65 2.7641 no .
C24 H20 3.2643 no .
C25 H4 2.6406 no .
C25 H27 3.2269 no .
C25 H29 3.2449 no .
C25 H37 2.7712 no .
C26 H30 3.2639 no .
C26 H37 3.2240 no .
C27 H29 3.2143 no .
C28 H1O 3.0749 no .
C28 H26 3.2826 no .
C28 H30 3.2943 no .
C29 H1O 3.5739 no .
C29 H27 3.2127 no .
C30 H4 2.7744 no .
C30 H26 3.2644 no .
C30 H37 3.2369 no .
C31 H27 2.6206 no .
C31 H29 2.6643 no .
C32 H7 2.6077 no .
C32 H26 2.8138 no .
C32 H34 3.2785 no .
C32 H36 3.2228 no .
C33 H7 2.7523 no .
C33 H26 3.3034 no .
C33 H37 3.2507 no .
C34 H36 3.2143 no .
C35 H3O 3.0676 no .
C35 H33 3.2562 no .
C35 H37 3.2355 no .
C36 H34 3.2188 no .
C37 H26 3.2532 no .
C37 H33 3.2459 no .
C38 H34 2.5482 no .
C38 H36 2.6950 no .
C39 H12 2.6008 no .
C39 H41 3.2763 no .
C39 H43 3.2717 no .
C39 H51 2.8508 no .
C40 H44 3.2554 no .
C40 H51 3.2838 no .
C41 H6O 3.5295 no .
C41 H43 3.2514 no .
C42 H6O 3.0617 no .
C42 H40 3.2630 no .
C42 H44 3.2594 no .
C43 H41 3.2508 no .
C44 H12 2.7656 no .
C44 H40 3.2572 no .
C44 H51 3.3921 no .
C45 H41 2.6325 no .
C45 H43 2.6813 no .
C46 H15 2.6258 no .
C46 H40 2.8342 no .
C46 H48 3.2655 no .
C46 H50 3.2402 no .
C47 H15 2.7514 no .
C47 H40 3.3566 no .
C47 H51 3.2762 no .
C48 H50 3.2737 no .
C49 H8O 3.0855 no .
C49 H47 3.2986 no .
C49 H51 3.2493 no .
C50 H48 3.2694 no .
C51 H40 3.2905 no .
C51 H47 3.2770 no .
C52 H48 2.7323 no .
C52 H50 2.6323 no .
C53 H20 2.5739 no .
C53 H55 3.2986 no .
C53 H57 3.2418 no .
C53 H61 2.6378 no .
C54 H20 2.7454 no .
C54 H58 3.2960 no .
C54 H61 3.1316 no .
C55 H9O 3.5596 no .
C55 H57 3.2340 no .
C56 H9O 3.0528 no .
C56 H54 3.2779 no .
C56 H58 3.2838 no .
C57 H55 3.2417 no .
C58 H54 3.2909 no .
C58 H61 3.0111 no .
C59 H55 2.6327 no .
C59 H57 2.6376 no .
C60 H23 2.6165 no .
C60 H58 2.8350 no .
C60 H62 3.2645 no .
C60 H64 3.2548 no .
C61 H58 3.1414 no .
C61 H65 3.2714 no .
C62 H64 3.2447 no .
C63 H12O 3.0412 no .
C63 H61 3.2959 no .
C63 H65 3.3016 no .
C64 H12O 3.5946 no .
C64 H62 3.2488 no .
C65 H23 2.7086 no .
C65 H58 3.4531 no .
C65 H61 3.2675 no .
C66 H62 2.6806 no .
C66 H64 2.5913 no .
C67 H69 3.2238 no .
C68 H72 3.3224 no .
C68 H70 3.2882 no .
C70 H68 3.3015 no .
C70 H72 3.2621 no .
C71 H69 3.2482 no .
C72 H68 3.3290 no .
C72 H70 3.2613 no .
C73 H74A 2.6460 no .
C73 H74B 2.7254 no .
C73 H74C 3.2976 no .
C73 H75 3.2609 no .
C74 H73A 2.5892 no .
C74 H73B 3.2697 no .
C74 H73C 2.8239 no .
C74 H75 2.5399 no .
C75 H73A 3.1224 no .
C75 H73B 2.4919 no .
C75 H73C 2.9030 no .
C75 H74A 3.0541 no .
C75 H74B 2.9605 no .
C75 H74C 2.4696 no .
C78 H79A 3.1959 no .
C78 H79B 2.8768 no .
C78 H79C 2.4950 no .
C78 H80 2.6017 no .
C79 H78A 2.5496 no .
C79 H78B 3.2489 no .
C79 H78C 2.7533 no .
C79 H80 3.2882 no .
C80 H78A 3.1185 no .
C80 H78B 2.5029 no .
C80 H78C 2.9698 no .
C80 H79A 2.5332 no .
C80 H79B 2.8703 no .
C80 H79C 3.1938 no .
C97 H98A 2.5397 no .
C97 H98B 3.1212 no .
C97 H98C 3.2470 no .
C97 H99 2.6333 no .
C98 H97A 2.5314 no .
C98 H97B 3.2472 no .
C98 H97C 3.1243 no .
C98 H99 3.4007 no .
C99 H97A 3.2894 no .
C99 H97B 2.7419 no .
C99 H97C 2.7419 no .
C99 H98A 3.3313 no .
C99 H98B 2.8136 no .
C99 H98C 2.8135 no .
H4 H30 2.4824 no .
H7 H33 2.4223 no .
H1O H29 3.2240 no .
H3O H36 3.3293 no .
H6O H41 3.1728 no .
H8O H48 3.3523 no .
H9O H55 3.2242 no .
H12O H64 3.2773 no .
H12 H44 2.4912 no .
H15 H47 2.4651 no .
H20 H54 2.4811 no .
H23 H65 2.3978 no .
H26 H27 2.3404 no .
H26 H33 3.5795 no .
H26 H37 3.4834 no .
H29 H30 2.3620 no .
H30 H37 3.5031 no .
H33 H34 2.3395 no .
H36 H37 2.2972 no .
H40 H41 2.3334 no .
H40 H51 3.4908 no .
H43 H44 2.3222 no .
H47 H48 2.3491 no .
H50 H51 2.3195 no .
H54 H55 2.3560 no .
H54 H61 3.4526 no .
H57 H58 2.3172 no .
H58 H61 3.2741 no .
H61 H62 2.3720 no .
H64 H65 2.3699 no .
H68 H69 2.3199 no .
H73A H74A 2.3906 no .
H73A H74B 2.8803 no .
H73A H74C 3.4854 no .
H73B H74A 3.4446 no .
H73B H75 3.4253 no .
H73C H74A 3.1302 no .
H73C H74B 2.7325 no .
H74A H75 3.2598 no .
H74B H75 3.1442 no .
H74C H75 2.2372 no .
H78A H79A 3.4728 no .
H78A H79B 2.7176 no .
H78A H79C 2.4839 no .
H78A H80 3.3598 no .
H78B H79C 3.4450 no .
H78B H80 2.3045 no .
H78C H79A 3.4089 no .
H78C H79B 3.3997 no .
H78C H79C 2.5297 no .
H78C H80 3.1533 no .
H79A H80 3.4681 no .
H97A H98A 2.1393 no .
H97A H98B 3.1428 no .
H97A H98C 3.2507 no .
H97A H99 3.5650 no .
H97B H98A 3.2548 no .
H97B H99 2.6450 no .
H97C H98A 3.1557 no .
H97C H98B 3.4389 no .
H97C H99 2.7067 no .
Cl1 H78B 3.1199 no 1_465
Cl1 H78C 3.3264 no 1_465
Cl1 H80 3.4126 no 1_465
Cl2 H12 3.2904 no .
Cl2 H62 3.1407 no 2_666
Cl3 H27 3.1432 no 2_567
Cl3 H33 3.1157 no .
Cl3 H34 3.2230 no .
Cl4 H7 3.0882 no .
Cl4 H3O 3.4748 no 2_567
Cl4 H9O 2.8071 no 2_666
Cl4 H33 3.2209 no .
O1 H1O 3.2646 no 2_657
O1 H80 3.0854 no 2_657
O1 H97C 2.7581 no .
O2 H72 2.5054 no 2_567
O2 H80 2.3138 no 2_657
O3 H9O 2.7625 no 1_456
O3 H98C 3.4671 no 2_557
O4 H9O 1.7417 no 1_456
O4 H26 3.3969 no 2_567
O4 H33 2.9374 no 2_567
O5 H58 2.6909 no 2_566
O5 H65 2.8966 no 2_566
O5 H75 2.8869 no 1_465
O5 H78A 3.2888 no 1_465
O5 H78B 3.1924 no 1_465
O5 H78C 2.5835 no 1_465
O6 H64 2.4982 no 1_465
O6 H65 3.5641 no 1_465
O6 H75 3.3688 no 1_465
O6 H75 3.1136 no 2_566
O6 H78C 3.2387 no 1_465
O7 H30 2.8267 no 2_566
O7 H37 2.9567 no 2_566
O7 H74B 2.8767 no 2_566
O7 H79B 2.8535 no 2_566
O7 H99 2.4586 no 2_566
O8 H37 3.3563 no 2_566
O8 H99 3.4283 no 2_566
O9 H3O 2.7909 no 1_654
O9 H70 3.3470 no 2_666
O10 H3O 1.8205 no 1_654
O10 H70 3.5779 no 2_666
O11 H12O 1.7760 no 2_756
O11 H40 2.3759 no 2_666
O11 H41 3.5802 no 2_666
O12 H12O 2.7245 no 2_756
O12 H40 3.2603 no 1_645
O12 H41 2.4570 no 1_645
O12 H74A 3.3865 no 2_656
O12 H74C 3.3032 no 2_656
O13 H6O 1.7869 no 1_645
O13 H6O 3.4293 no 2_566
O13 H64 3.4881 no .
O13 H65 2.5637 no .
O13 H78C 3.0572 no .
O13 H79C 3.2658 no .
O14 H1O 1.7623 no 2_657
O14 H29 2.6052 no .
O14 H97B 2.8505 no .
O14 H97C 2.9815 no .
O15 H8O 1.8424 no 2_566
O15 H37 3.4922 no .
O15 H98A 3.4705 no 2_557
O15 H98B 2.6310 no 2_557
O15 H98C 3.0184 no 2_557
N1 H41 3.2027 no 2_566
N1 H79C 2.6074 no .
N2 H97B 3.5077 no .
C1 H51 3.5425 no 2_566
C1 H54 2.7133 no 2_666
C1 H55 3.5931 no 2_666
C1 H73A 3.2658 no .
C1 H73B 3.1982 no .
C1 H73C 3.5782 no .
C2 H50 3.4731 no 2_566
C2 H51 3.1158 no 2_566
C2 H54 3.0001 no 2_666
C2 H55 2.9853 no 2_666
C2 H73A 3.2470 no .
C2 H73B 3.5357 no .
C2 H73C 3.3594 no .
C3 H50 2.8160 no 2_566
C3 H51 3.0748 no 2_566
C3 H55 2.8896 no 2_666
C4 H50 2.8412 no 2_566
C4 H55 3.5139 no 2_666
C4 H73C 3.3844 no .
C5 H50 3.1740 no 2_566
C6 H50 3.3973 no 2_566
C7 H50 3.3989 no 2_566
C8 H50 3.1494 no 2_566
C8 H51 2.9672 no 2_566
C8 H55 3.0892 no 2_666
C9 H51 2.8970 no 2_566
C9 H55 3.3575 no 2_666
C10 H51 3.2726 no 2_566
C11 H61 3.5929 no 2_666
C12 H69 3.2622 no .
C13 H62 3.3766 no 2_666
C14 H62 3.1605 no 2_666
C15 H61 3.2777 no 2_666
C15 H62 3.2693 no 2_666
C16 H44 3.5512 no 2_566
C16 H61 2.9756 no 2_666
C16 H62 3.5710 no 2_666
C17 H44 2.8175 no 2_566
C17 H54 3.5488 no 2_666
C17 H61 3.0016 no 2_666
C18 H44 2.7063 no 2_566
C18 H54 3.0534 no 2_666
C18 H61 3.5046 no 2_666
C19 H43 2.9343 no 2_566
C19 H44 3.0672 no 2_566
C19 H54 3.1469 no 2_666
C20 H43 2.8653 no 2_566
C21 H43 3.0729 no 2_566
C22 H43 3.2936 no 2_566
C23 H43 3.3404 no 2_566
C23 H73B 3.0590 no .
C24 H43 3.1479 no 2_566
C24 H54 3.0328 no 2_666
C24 H73B 3.3529 no .
C28 H97C 3.5532 no .
C29 H79A 3.1660 no .
C29 H97C 3.0679 no .
C29 H99 3.4947 no .
C30 H79A 2.9287 no .
C30 H79B 3.5465 no .
C30 H99 3.4738 no .
C31 H72 3.4664 no 2_567
C31 H80 3.0182 no 2_657
C31 H97C 3.4412 no .
C33 H34 3.2128 no 2_567
C34 H34 3.0241 no 2_567
C38 H9O 2.5386 no 1_456
C38 H33 3.5913 no 2_567
C39 H68 3.1321 no .
C40 H12O 3.3960 no 1_465
C40 H68 2.9904 no .
C40 H73A 3.3731 no 2_566
C40 H74A 3.1123 no 2_566
C41 H12O 3.3318 no 1_465
C41 H68 3.1702 no .
C41 H73A 3.1622 no 2_566
C41 H74A 2.9088 no 2_566
C42 H68 3.4198 no .
C42 H73A 3.2991 no 2_566
C42 H73B 3.4075 no 2_566
C43 H68 3.5274 no .
C43 H73A 3.5752 no 2_566
C44 H68 3.3858 no .
C45 H65 3.5090 no 2_566
C45 H73B 3.5265 no 2_566
C45 H75 3.4939 no 1_465
C45 H78C 3.0909 no 1_465
C49 H74A 3.3637 no 2_566
C49 H74B 3.2933 no 2_566
C50 H73A 2.9132 no 2_566
C50 H73C 3.4273 no 2_566
C50 H74A 3.1020 no 2_566
C50 H74B 3.2413 no 2_566
C51 H73A 2.9217 no 2_566
C51 H74A 3.3795 no 2_566
C52 H37 3.1496 no 2_566
C52 H74B 3.2085 no 2_566
C52 H99 3.2582 no 2_566
C57 H78A 3.3610 no 2_656
C57 H78B 3.2106 no 2_656
C58 H78A 3.3450 no 2_656
C58 H78B 3.1959 no 2_656
C59 H3O 2.6008 no 1_654
C59 H70 3.4999 no 2_666
C61 H15 3.5836 no 2_666
C61 H47 3.5603 no 2_666
C62 H47 2.9842 no 2_666
C63 H47 3.0375 no 2_666
C63 H74C 3.2280 no 2_656
C64 H6O 3.4760 no 1_645
C64 H41 3.5786 no 1_645
C64 H74C 3.1927 no 2_656
C64 H75 3.0743 no 2_656
C65 H75 3.2341 no 2_656
C66 H12O 2.5796 no 2_756
C66 H40 3.3682 no 2_666
C66 H41 3.4431 no 1_645
C66 H47 3.4515 no 2_666
C66 H74C 3.1692 no 2_656
C68 H12 3.4993 no .
C69 H12 3.2772 no .
C73 H23 3.5012 no .
C73 H50 3.0837 no 2_566
C73 H51 3.5576 no 2_566
C73 H79C 2.9316 no .
C74 H41 3.1250 no 2_566
C74 H50 3.5310 no 2_566
C74 H79C 3.0333 no .
C75 H6O 2.6421 no 1_645
C75 H6O 3.4157 no 2_566
C75 H64 3.4731 no 2_656
C75 H78A 3.2386 no .
C75 H78C 2.9766 no .
C75 H79C 2.8470 no .
C78 H57 3.1366 no 2_656
C78 H58 3.0665 no 2_656
C78 H75 3.3054 no .
C79 H29 3.4355 no .
C79 H30 2.8727 no .
C79 H73C 3.1825 no .
C79 H74B 3.1494 no .
C79 H99 3.4687 no .
C80 H1O 2.4933 no 2_657
C80 H97B 3.0249 no .
C97 H29 3.2972 no .
C98 H36 3.4250 no 2_557
C98 H98B 3.3802 no 2_557
C99 H8O 2.7392 no 2_566
C99 H79B 3.4863 no .
H4 H50 3.2209 no 2_566
H4 H73C 2.9651 no .
H7 Cl4 3.0882 no .
H7 H70 3.4325 no .
H1O O1 3.2646 no 2_657
H1O O14 1.7623 no 2_657
H1O C80 2.4933 no 2_657
H1O H1O 3.3626 no 2_657
H1O H29 3.5483 no 2_657
H1O H80 2.4541 no 2_657
H1O H97B 3.3488 no 2_657
H1O H97C 3.1783 no .
H1O H97C 3.2744 no 2_657
H3O Cl4 3.4748 no 2_567
H3O O9 2.7909 no 1_456
H3O O10 1.8205 no 1_456
H3O C59 2.6008 no 1_456
H3O H9O 2.2307 no 1_456
H3O H70 3.4994 no 2_567
H6O O13 1.7869 no 1_465
H6O O13 3.4293 no 2_566
H6O C64 3.4760 no 1_465
H6O C75 2.6421 no 1_465
H6O C75 3.4157 no 2_566
H6O H64 2.7098 no 1_465
H6O H65 3.1928 no 1_465
H6O H75 2.7047 no 1_465
H6O H75 3.3224 no 2_566
H6O H78C 2.7318 no 1_465
H8O O15 1.8424 no 2_566
H8O C99 2.7392 no 2_566
H8O H37 3.2042 no 2_566
H8O H98B 3.4868 no 1_564
H8O H99 2.8230 no 2_566
H9O Cl4 2.8071 no 2_666
H9O O3 2.7625 no 1_654
H9O O4 1.7417 no 1_654
H9O C38 2.5386 no 1_654
H9O H3O 2.2307 no 1_654
H9O H33 3.4735 no 2_666
H9O H70 3.1831 no 2_666
H12O O11 1.7760 no 2_756
H12O O12 2.7245 no 2_756
H12O C40 3.3960 no 1_645
H12O C41 3.3318 no 1_645
H12O C66 2.5796 no 2_756
H12O H12O 2.1444 no 2_756
H12O H40 2.8140 no 1_645
H12O H41 2.6877 no 1_645
H12O H74A 3.4497 no 2_656
H12 Cl2 3.2904 no .
H12 C68 3.4993 no .
H12 C69 3.2772 no .
H12 H68 3.4191 no .
H12 H69 2.9246 no .
H15 C61 3.5836 no 2_666
H15 H61 3.4036 no 2_666
H20 H43 3.2795 no 2_566
H23 C73 3.5012 no .
H23 H73B 2.6230 no .
H26 O4 3.3969 no 2_567
H26 H34 3.4777 no 2_567
H27 Cl3 3.1432 no 2_567
H27 H72 3.0057 no 2_567
H29 O14 2.6052 no .
H29 C79 3.4355 no .
H29 C97 3.2972 no .
H29 H1O 3.5483 no 2_657
H29 H79A 2.6972 no .
H29 H79B 3.4035 no .
H29 H97B 3.4204 no .
H29 H97C 2.4403 no .
H29 H99 3.2824 no .
H30 O7 2.8267 no 2_566
H30 C79 2.8727 no .
H30 H50 3.5029 no 2_566
H30 H73C 3.4472 no .
H30 H79A 2.2353 no .
H30 H79B 2.7896 no .
H30 H79C 3.1994 no .
H30 H99 3.2486 no .
H33 Cl3 3.1157 no .
H33 Cl4 3.2209 no .
H33 O4 2.9374 no 2_567
H33 C38 3.5913 no 2_567
H33 H9O 3.4735 no 2_666
H33 H34 3.2030 no 2_567
H33 H70 3.3304 no .
H34 Cl3 3.2230 no .
H34 C33 3.2128 no 2_567
H34 C34 3.0241 no 2_567
H34 H26 3.4777 no 2_567
H34 H33 3.2030 no 2_567
H34 H34 2.8519 no 2_567
H36 C98 3.4250 no 2_557
H36 H98A 3.1811 no 2_557
H36 H98C 2.7929 no 2_557
H37 O7 2.9567 no 2_566
H37 O8 3.3563 no 2_566
H37 O15 3.4922 no .
H37 C52 3.1496 no 2_566
H37 H8O 3.2042 no 2_566
H40 O11 2.3759 no 2_666
H40 O12 3.2603 no 1_465
H40 C66 3.3682 no 2_666
H40 H12O 2.8140 no 1_465
H40 H62 3.0865 no 2_666
H40 H68 3.3406 no .
H40 H74A 3.0046 no 2_566
H41 O11 3.5802 no 2_666
H41 O12 2.4570 no 1_465
H41 N1 3.2027 no 2_566
H41 C64 3.5786 no 1_465
H41 C66 3.4431 no 1_465
H41 C74 3.1250 no 2_566
H41 H12O 2.6877 no 1_465
H41 H64 2.7388 no 1_465
H41 H73A 3.4642 no 2_566
H41 H74A 2.6028 no 2_566
H41 H74C 3.1633 no 2_566
H43 C19 2.9343 no 2_566
H43 C20 2.8653 no 2_566
H43 C21 3.0729 no 2_566
H43 C22 3.2936 no 2_566
H43 C23 3.3404 no 2_566
H43 C24 3.1479 no 2_566
H43 H20 3.2795 no 2_566
H43 H58 3.5898 no 2_566
H44 C16 3.5512 no 2_566
H44 C17 2.8175 no 2_566
H44 C18 2.7063 no 2_566
H44 C19 3.0672 no 2_566
H47 C61 3.5603 no 2_666
H47 C62 2.9842 no 2_666
H47 C63 3.0375 no 2_666
H47 C66 3.4515 no 2_666
H47 H62 3.1209 no 2_666
H50 C2 3.4731 no 2_566
H50 C3 2.8160 no 2_566
H50 C4 2.8412 no 2_566
H50 C5 3.1740 no 2_566
H50 C6 3.3973 no 2_566
H50 C7 3.3989 no 2_566
H50 C8 3.1494 no 2_566
H50 C73 3.0837 no 2_566
H50 C74 3.5310 no 2_566
H50 H4 3.2209 no 2_566
H50 H30 3.5029 no 2_566
H50 H73A 2.6072 no 2_566
H50 H73C 2.7359 no 2_566
H50 H74A 3.2766 no 2_566
H50 H74B 3.0976 no 2_566
H51 C1 3.5425 no 2_566
H51 C2 3.1158 no 2_566
H51 C3 3.0748 no 2_566
H51 C8 2.9672 no 2_566
H51 C9 2.8970 no 2_566
H51 C10 3.2726 no 2_566
H51 C73 3.5576 no 2_566
H51 H73A 2.6272 no 2_566
H54 C1 2.7133 no 2_666
H54 C2 3.0001 no 2_666
H54 C17 3.5488 no 2_666
H54 C18 3.0534 no 2_666
H54 C19 3.1469 no 2_666
H54 C24 3.0328 no 2_666
H55 C1 3.5931 no 2_666
H55 C2 2.9853 no 2_666
H55 C3 2.8896 no 2_666
H55 C4 3.5139 no 2_666
H55 C8 3.0892 no 2_666
H55 C9 3.3575 no 2_666
H57 C78 3.1366 no 2_656
H57 H78A 2.7181 no 2_656
H57 H78B 2.7072 no 2_656
H58 O5 2.6909 no 2_566
H58 C78 3.0665 no 2_656
H58 H43 3.5898 no 2_566
H58 H78A 2.7115 no 2_656
H58 H78B 2.7096 no 2_656
H58 H78C 3.3097 no 2_656
H61 C11 3.5929 no 2_666
H61 C15 3.2777 no 2_666
H61 C16 2.9756 no 2_666
H61 C17 3.0016 no 2_666
H61 C18 3.5046 no 2_666
H61 H15 3.4036 no 2_666
H62 Cl2 3.1407 no 2_666
H62 C13 3.3766 no 2_666
H62 C14 3.1605 no 2_666
H62 C15 3.2693 no 2_666
H62 C16 3.5710 no 2_666
H62 H40 3.0865 no 2_666
H62 H47 3.1209 no 2_666
H64 O6 2.4982 no 1_645
H64 O13 3.4881 no .
H64 C75 3.4731 no 2_656
H64 H6O 2.7098 no 1_645
H64 H41 2.7388 no 1_645
H64 H74C 3.0620 no 2_656
H64 H75 2.8624 no 2_656
H65 O5 2.8966 no 2_566
H65 O6 3.5641 no 1_645
H65 O13 2.5637 no .
H65 C45 3.5090 no 2_566
H65 H6O 3.1928 no 1_645
H65 H73B 2.9444 no .
H65 H75 3.1891 no 2_656
H68 C39 3.1321 no .
H68 C40 2.9904 no .
H68 C41 3.1702 no .
H68 C42 3.4198 no .
H68 C43 3.5274 no .
H68 C44 3.3858 no .
H68 H12 3.4191 no .
H68 H40 3.3406 no .
H72 O2 2.5054 no 2_567
H72 C31 3.4664 no 2_567
H72 H27 3.0057 no 2_567
H73A C1 3.2658 no .
H73A C2 3.2470 no .
H73A C40 3.3731 no 2_566
H73A C41 3.1622 no 2_566
H73A C42 3.2991 no 2_566
H73A C43 3.5752 no 2_566
H73A C50 2.9132 no 2_566
H73A C51 2.9217 no 2_566
H73A H41 3.4642 no 2_566
H73A H50 2.6072 no 2_566
H73A H51 2.6272 no 2_566
H73B C1 3.1982 no .
H73B C2 3.5357 no .
H73B C23 3.0590 no .
H73B C24 3.3529 no .
H73B C42 3.4075 no 2_566
H73B C45 3.5265 no 2_566
H73B H23 2.6230 no .
H73B H65 2.9444 no .
H73B H79C 3.4344 no .
H73C C1 3.5782 no .
H73C C2 3.3594 no .
H73C C4 3.3844 no .
H73C C50 3.4273 no 2_566
H73C C79 3.1825 no .
H73C H4 2.9651 no .
H73C H30 3.4472 no .
H73C H50 2.7359 no 2_566
H73C H79A 3.2529 no .
H73C H79B 3.5002 no .
H73C H79C 2.3996 no .
H74A O12 3.3865 no 2_656
H74A C40 3.1123 no 2_566
H74A C41 2.9088 no 2_566
H74A C49 3.3637 no 2_566
H74A C50 3.1020 no 2_566
H74A C51 3.3795 no 2_566
H74A H12O 3.4497 no 2_656
H74A H40 3.0046 no 2_566
H74A H41 2.6028 no 2_566
H74A H50 3.2766 no 2_566
H74B O7 2.8767 no 2_566
H74B C49 3.2933 no 2_566
H74B C50 3.2413 no 2_566
H74B C52 3.2085 no 2_566
H74B C79 3.1494 no .
H74B H50 3.0976 no 2_566
H74B H78A 3.4088 no .
H74B H79B 2.8223 no .
H74B H79C 2.5937 no .
H74C O12 3.3032 no 2_656
H74C C63 3.2280 no 2_656
H74C C64 3.1927 no 2_656
H74C C66 3.1692 no 2_656
H74C H41 3.1633 no 2_566
H74C H64 3.0620 no 2_656
H74C H78A 3.3007 no .
H74C H79C 3.4379 no .
H75 O5 2.8869 no 1_645
H75 O6 3.3688 no 1_645
H75 O6 3.1136 no 2_566
H75 C45 3.4939 no 1_645
H75 C64 3.0743 no 2_656
H75 C65 3.2341 no 2_656
H75 C78 3.3054 no .
H75 H6O 2.7047 no 1_645
H75 H6O 3.3224 no 2_566
H75 H64 2.8624 no 2_656
H75 H65 3.1891 no 2_656
H75 H78A 2.8809 no .
H75 H78C 2.8323 no .
H75 H79C 3.2494 no .
H78A O5 3.2888 no 1_645
H78A C57 3.3610 no 2_656
H78A C58 3.3450 no 2_656
H78A C75 3.2386 no .
H78A H57 2.7181 no 2_656
H78A H58 2.7115 no 2_656
H78A H74B 3.4088 no .
H78A H74C 3.3007 no .
H78A H75 2.8809 no .
H78B Cl1 3.1199 no 1_645
H78B O5 3.1924 no 1_645
H78B C57 3.2106 no 2_656
H78B C58 3.1959 no 2_656
H78B H57 2.7072 no 2_656
H78B H58 2.7096 no 2_656
H78C Cl1 3.3264 no 1_645
H78C O5 2.5835 no 1_645
H78C O6 3.2387 no 1_645
H78C O13 3.0572 no .
H78C C45 3.0909 no 1_645
H78C C75 2.9766 no .
H78C H6O 2.7318 no 1_645
H78C H58 3.3097 no 2_656
H78C H75 2.8323 no .
H79A C29 3.1660 no .
H79A C30 2.9287 no .
H79A H29 2.6972 no .
H79A H30 2.2353 no .
H79A H73C 3.2529 no .
H79A H99 3.5735 no .
H79B O7 2.8535 no 2_566
H79B C30 3.5465 no .
H79B C99 3.4863 no .
H79B H29 3.4035 no .
H79B H30 2.7896 no .
H79B H73C 3.5002 no .
H79B H74B 2.8223 no .
H79B H97B 3.2781 no .
H79B H99 2.5971 no .
H79C O13 3.2658 no .
H79C N1 2.6074 no .
H79C C73 2.9316 no .
H79C C74 3.0333 no .
H79C C75 2.8470 no .
H79C H30 3.1994 no .
H79C H73B 3.4344 no .
H79C H73C 2.3996 no .
H79C H74B 2.5937 no .
H79C H74C 3.4379 no .
H79C H75 3.2494 no .
H80 Cl1 3.4126 no 1_645
H80 O1 3.0854 no 2_657
H80 O2 2.3138 no 2_657
H80 C31 3.0182 no 2_657
H80 H1O 2.4541 no 2_657
H80 H97B 3.3418 no .
H97B O14 2.8505 no .
H97B N2 3.5077 no .
H97B C80 3.0249 no .
H97B H1O 3.3488 no 2_657
H97B H29 3.4204 no .
H97B H79B 3.2781 no .
H97B H80 3.3418 no .
H97C O1 2.7581 no .
H97C O14 2.9815 no .
H97C C28 3.5532 no .
H97C C29 3.0679 no .
H97C C31 3.4412 no .
H97C H1O 3.1783 no .
H97C H1O 3.2744 no 2_657
H97C H29 2.4403 no .
H98A O15 3.4705 no 2_557
H98A H36 3.1811 no 2_557
H98B O15 2.6310 no 2_557
H98B C98 3.3802 no 2_557
H98B H8O 3.4868 no 1_546
H98B H98B 3.0327 no 2_557
H98B H98C 2.9298 no 2_557
H98C O3 3.4671 no 2_557
H98C O15 3.0184 no 2_557
H98C H36 2.7929 no 2_557
H98C H98B 2.9298 no 2_557
H99 O7 2.4586 no 2_566
H99 O8 3.4283 no 2_566
H99 C29 3.4947 no .
H99 C30 3.4738 no .
H99 C52 3.2582 no 2_566
H99 C79 3.4687 no .
H99 H8O 2.8230 no 2_566
H99 H29 3.2824 no .
H99 H30 3.2486 no .
H99 H79A 3.5735 no .
H99 H79B 2.5971 no .
H69 C12 3.2622 no .
H69 H12 2.9246 no .
H70 O9 3.3470 no 2_666
H70 O10 3.5779 no 2_666
H70 C59 3.4999 no 2_666
H70 H7 3.4325 no .
H70 H3O 3.4994 no 2_567
H70 H9O 3.1831 no 2_666
H70 H33 3.3304 no .

loop_
_geom_hbond_atom_site_label_D
_geom_hbond_atom_site_label_H
_geom_hbond_atom_site_label_A
_geom_hbond_site_symmetry_A
_geom_hbond_distance_DA
_geom_hbond_distance_DH
_geom_hbond_distance_HA
_geom_hbond_angle_DHA
_geom_hbond_publ_flag
O1 H1O O14 2_657 2.599(10) 0.840 1.762 174.3 no
O3 H3O O10 1_456 2.651(8) 0.840 1.820 169.7 no
O6 H6O O13 1_465 2.578(6) 0.840 1.787 156.3 no
O8 H8O O15 2_566 2.678(12) 0.840 1.842 172.8 no
O9 H9O Cl4 2_666 2.870(10) 0.840 2.807 85.8 no
O9 H9O O4 1_654 2.564(9) 0.840 1.742 165.8 no
O12 H12O O11 2_756 2.597(7) 0.840 1.776 165.2 no

loop_
_geom_torsion_atom_site_label_1
_geom_torsion_atom_site_label_2
_geom_torsion_atom_site_label_3
_geom_torsion_atom_site_label_4
_geom_torsion
_geom_torsion_publ_flag
C73 N1 C75 O13 1.8(11) no
C74 N1 C75 O13 -174.5(6) no
C78 N2 C80 O14 174.8(10) no
C79 N2 C80 O14 -5.5(18) no
C97 N3 C99 O15 -172.9(16) no
C98 N3 C99 O15 -4(3) no
C2 C3 C4 C5 179.0(6) no
C2 C3 C8 C7 179.6(6) no
C2 C3 C8 C9 -0.2(10) no
C4 C3 C8 C7 -2.1(10) no
C4 C3 C8 C9 178.1(6) no
C8 C3 C4 C5 0.6(10) no
C3 C4 C5 C6 3.6(10) no
C3 C4 C5 C25 -176.9(6) no
C4 C5 C6 C7 -6.1(10) no
C4 C5 C6 C32 172.3(6) no
C4 C5 C25 C26 128.3(7) no
C4 C5 C25 C30 -47.5(9) no
C6 C5 C25 C26 -52.2(10) no
C6 C5 C25 C30 132.0(7) no
C25 C5 C6 C7 174.4(6) no
C25 C5 C6 C32 -7.2(10) no
C5 C6 C7 C8 4.7(10) no
C5 C6 C32 C33 134.0(7) no
C5 C6 C32 C37 -48.6(10) no
C7 C6 C32 C33 -47.5(9) no
C7 C6 C32 C37 129.9(7) no
C32 C6 C7 C8 -173.8(6) no
C6 C7 C8 C3 -0.6(10) no
C6 C7 C8 C9 179.2(6) no
C10 C11 C12 C13 176.7(6) no
C10 C11 C16 C15 -178.6(6) no
C10 C11 C16 C17 4.7(10) no
C12 C11 C16 C15 -2.6(10) no
C12 C11 C16 C17 -179.3(6) no
C16 C11 C12 C13 0.5(10) no
C11 C12 C13 C14 1.1(10) no
C11 C12 C13 C39 -171.7(6) no
C12 C13 C14 C15 -0.6(10) no
C12 C13 C14 C46 177.2(6) no
C12 C13 C39 C40 125.4(6) no
C12 C13 C39 C44 -50.7(9) no
C14 C13 C39 C40 -47.1(9) no
C14 C13 C39 C44 136.8(7) no
C39 C13 C14 C15 171.5(6) no
C39 C13 C14 C46 -10.6(10) no
C13 C14 C15 C16 -1.5(10) no
C13 C14 C46 C47 136.1(7) no
C13 C14 C46 C51 -48.9(10) no
C15 C14 C46 C47 -46.1(9) no
C15 C14 C46 C51 128.9(7) no
C46 C14 C15 C16 -179.5(6) no
C14 C15 C16 C11 3.2(10) no
C14 C15 C16 C17 179.9(6) no
C18 C19 C20 C21 -175.6(6) no
C18 C19 C24 C1 -6.1(10) no
C18 C19 C24 C23 178.3(6) no
C20 C19 C24 C1 179.0(6) no
C20 C19 C24 C23 3.4(9) no
C24 C19 C20 C21 -0.8(10) no
C19 C20 C21 C22 -0.1(10) no
C19 C20 C21 C53 172.7(6) no
C20 C21 C22 C23 -1.6(9) no
C20 C21 C22 C60 -177.9(5) no
C20 C21 C53 C54 54.4(8) no
C20 C21 C53 C58 -126.1(6) no
C22 C21 C53 C54 -133.4(6) no
C22 C21 C53 C58 46.1(10) no
C53 C21 C22 C23 -174.0(6) no
C53 C21 C22 C60 9.8(10) no
C21 C22 C23 C24 4.5(10) no
C21 C22 C60 C61 43.5(9) no
C21 C22 C60 C65 -141.7(6) no
C23 C22 C60 C61 -132.8(6) no
C23 C22 C60 C65 42.0(9) no
C60 C22 C23 C24 -179.2(6) no
C22 C23 C24 C1 179.1(6) no
C22 C23 C24 C19 -5.4(10) no
C5 C25 C26 C27 -177.4(6) no
C5 C25 C30 C29 177.4(6) no
C26 C25 C30 C29 1.7(11) no
C30 C25 C26 C27 -1.7(11) no
C25 C26 C27 C28 -1.0(11) no
C26 C27 C28 C29 3.5(12) no
C26 C27 C28 C31 179.4(7) no
C27 C28 C29 C30 -3.4(12) no
C27 C28 C31 O1 -171.5(7) no
C27 C28 C31 O2 10.4(14) no
C29 C28 C31 O1 4.3(13) no
C29 C28 C31 O2 -173.8(9) no
C31 C28 C29 C30 -179.3(7) no
C28 C29 C30 C25 0.9(12) no
C6 C32 C33 C34 179.8(6) no
C6 C32 C37 C36 -177.6(6) no
C33 C32 C37 C36 -0.2(10) no
C37 C32 C33 C34 2.3(10) no
C32 C33 C34 C35 -2.0(11) no
C33 C34 C35 C36 -0.5(11) no
C33 C34 C35 C38 176.6(6) no
C34 C35 C36 C37 2.7(11) no
C34 C35 C38 O3 176.3(7) no
C34 C35 C38 O4 -3.7(12) no
C36 C35 C38 O3 -6.8(12) no
C36 C35 C38 O4 173.2(8) no
C38 C35 C36 C37 -174.1(7) no
C35 C36 C37 C32 -2.3(11) no
C13 C39 C40 C41 -177.8(5) no
C13 C39 C44 C43 176.5(5) no
C40 C39 C44 C43 0.3(10) no
C44 C39 C40 C41 -1.6(9) no
C39 C40 C41 C42 2.7(10) no
C40 C41 C42 C43 -2.4(10) no
C40 C41 C42 C45 179.0(5) no
C41 C42 C43 C44 1.1(10) no
C41 C42 C45 O5 177.5(6) no
C41 C42 C45 O6 -3.1(9) no
C43 C42 C45 O5 -1.1(10) no
C43 C42 C45 O6 178.4(6) no
C45 C42 C43 C44 179.6(5) no
C42 C43 C44 C39 -0.1(10) no
C14 C46 C47 C48 175.9(5) no
C14 C46 C51 C50 -175.2(5) no
C47 C46 C51 C50 -0.3(10) no
C51 C46 C47 C48 0.9(10) no
C46 C47 C48 C49 -1.2(10) no
C47 C48 C49 C50 0.9(11) no
C47 C48 C49 C52 178.3(6) no
C48 C49 C50 C51 -0.3(11) no
C48 C49 C52 O7 -165.8(7) no
C48 C49 C52 O8 18.7(11) no
C50 C49 C52 O7 11.6(11) no
C50 C49 C52 O8 -163.9(7) no
C52 C49 C50 C51 -177.8(6) no
C49 C50 C51 C46 0.1(10) no
C21 C53 C54 C55 -179.8(5) no
C21 C53 C58 C57 179.9(5) no
C54 C53 C58 C57 -0.6(9) no
C58 C53 C54 C55 0.6(10) no
C53 C54 C55 C56 -1.0(11) no
C54 C55 C56 C57 1.4(12) no
C54 C55 C56 C59 179.3(7) no
C55 C56 C57 C58 -1.4(12) no
C55 C56 C59 O9 0.4(12) no
C55 C56 C59 O10 178.2(8) no
C57 C56 C59 O9 178.3(7) no
C57 C56 C59 O10 -3.9(13) no
C59 C56 C57 C58 -179.4(7) no
C56 C57 C58 C53 1.0(11) no
C22 C60 C61 C62 174.6(5) no
C22 C60 C65 C64 -175.2(5) no
C61 C60 C65 C64 -0.5(10) no
C65 C60 C61 C62 -0.0(10) no
C60 C61 C62 C63 -1.3(10) no
C61 C62 C63 C64 3.0(10) no
C61 C62 C63 C66 178.2(6) no
C62 C63 C64 C65 -3.6(11) no
C62 C63 C66 O11 -6.0(12) no
C62 C63 C66 O12 170.7(7) no
C64 C63 C66 O11 169.1(7) no
C64 C63 C66 O12 -14.1(12) no
C66 C63 C64 C65 -178.9(6) no
C63 C64 C65 C60 2.3(10) no
Cl1 C67 C68 C69 178.7(7) no
Cl1 C67 C72 C71 -179.4(6) no
C68 C67 C72 C71 -5.2(15) no
C72 C67 C68 C69 4.4(16) no
C67 C68 C69 Cl2 -170.1(9) no
C67 C68 C69 C70 -4.7(17) no
Cl2 C69 C70 Cl4 -16.1(10) no
Cl2 C69 C70 C71 173.2(6) no
C68 C69 C70 Cl4 176.5(10) no
C68 C69 C70 C71 5.8(16) no
Cl4 C70 C71 Cl3 13.2(15) no
Cl4 C70 C71 C72 -174.4(8) no
C69 C70 C71 Cl3 -178.7(8) no
C69 C70 C71 C72 -6.3(14) no
Cl3 C71 C72 C67 178.4(6) no
C70 C71 C72 C67 6.1(13) no

loop_
_platon_squeeze_void_nr
_platon_squeeze_void_average_x
_platon_squeeze_void_average_y
_platon_squeeze_void_average_z
_platon_squeeze_void_volume
_platon_squeeze_void_count_electrons
_platon_squeeze_void_content
1 0.499 -0.499 0.000 1858 740 ' '
